data_4086825
loop_
_publ_author_name
'Agnew, Douglas W.'
'Moore, Curtis E.'
'Rheingold, Arnold L.'
'Figueroa, Joshua S.'

_publ_section_title
;
 Controlled cis Labilization of CO from Manganese(I) Mixed
 Carbonyl/Isocyanide Complexes: An Entry Point to Coordinatively
 Unsaturated Metallo-Lewis Acids
;
_journal_issue 2
_journal_name_full Organometallics
_journal_page_first 363
_journal_paper_doi 10.1021/acs.organomet.6b00792
_journal_volume 36
_journal_year 2017
_chemical_formula_moiety 'C87 H83 B F15 Mn N2 O4, 0.5(C4 H10 O)'
_chemical_formula_sum 'C89 H88 B F15 Mn N2 O4.5'
_chemical_formula_weight 1608.36
_space_group_crystal_system triclinic
_space_group_IT_number 2
_space_group_name_Hall '-P 1'
_space_group_name_H-M_alt 'P -1'
_symmetry_space_group_name_Hall '-P 1'
_symmetry_space_group_name_H-M 'P -1'
_atom_sites_solution_hydrogens mixed
_atom_sites_solution_primary dual
_atom_sites_solution_secondary difmap
_audit_creation_date 2016-10-07
_audit_creation_method
;
Olex2 1.2-beta
(compiled 2016.09.09 svn.r3337 for OlexSys, GUI svn.r5227)
;
_cell_angle_alpha 97.8460(10)
_cell_angle_beta 98.6420(10)
_cell_angle_gamma 90.6020(10)
_cell_formula_units_Z 4
_cell_length_a 14.7941(8)
_cell_length_b 24.7433(13)
_cell_length_c 26.5070(14)
_cell_measurement_reflns_used 9239
_cell_measurement_temperature 100.0
_cell_measurement_theta_max 25.052
_cell_measurement_theta_min 2.268
_cell_volume 9498.3(9)
_computing_cell_refinement 'SAINT v8.37A (Bruker, 2016)'
_computing_data_collection 'APEX3 v2016.1-0 (Bruker, 2016)'
_computing_data_reduction 'SAINT v8.37A (Bruker, 2016)'
_computing_molecular_graphics 'Olex2 (Dolomanov et al., 2009)'
_computing_publication_material 'Olex2 (Dolomanov et al., 2009)'
_computing_structure_refinement 'ShelXL (Sheldrick, 2015)'
_computing_structure_solution 'ShelXT (Sheldrick, 2015)'
_diffrn_ambient_temperature 100.0
_diffrn_detector 'Bruker APEX-II CCD'
_diffrn_detector_area_resol_mean 8.258
_diffrn_detector_type 'CCD Area Detector'
_diffrn_measured_fraction_theta_full 0.999
_diffrn_measured_fraction_theta_max 0.997
_diffrn_measurement_device 'Kappa Four-Circle Diffractometer'
_diffrn_measurement_device_type 'Bruker APEX II TXS'
_diffrn_measurement_method '\w and \f scans'
_diffrn_radiation_monochromator 'Double Bounce Multilayer Mirrors'
_diffrn_radiation_probe x-ray
_diffrn_radiation_type MoK\a
_diffrn_radiation_wavelength 0.71073
_diffrn_reflns_av_R_equivalents 0.0361
_diffrn_reflns_av_unetI/netI 0.0367
_diffrn_reflns_Laue_measured_fraction_full 0.999
_diffrn_reflns_Laue_measured_fraction_max 0.997
_diffrn_reflns_limit_h_max 17
_diffrn_reflns_limit_h_min -17
_diffrn_reflns_limit_k_max 29
_diffrn_reflns_limit_k_min -29
_diffrn_reflns_limit_l_max 31
_diffrn_reflns_limit_l_min -32
_diffrn_reflns_number 141336
_diffrn_reflns_point_group_measured_fraction_full 0.999
_diffrn_reflns_point_group_measured_fraction_max 0.997
_diffrn_reflns_theta_full 25.000
_diffrn_reflns_theta_max 25.449
_diffrn_reflns_theta_min 1.569
_diffrn_source 'Micro Focus Rotating Anode'
_diffrn_source_type 'Bruker TXS'
_diffrn_standards_number 0
_exptl_absorpt_coefficient_mu 0.213
_exptl_absorpt_correction_T_max 0.0917
_exptl_absorpt_correction_T_min 0.0669
_exptl_absorpt_correction_type multi-scan
_exptl_absorpt_process_details
;
SADABS-2016/2 (Bruker,2016/2) was used for absorption correction.
wR2(int) was 0.1053 before and 0.0407 after correction.
The Ratio of minimum to maximum transmission is 0.7296.
The \l/2 correction factor is Not present.
;
_exptl_crystal_colour red
_exptl_crystal_colour_primary red
_exptl_crystal_density_diffrn 1.125
_exptl_crystal_description block
_exptl_crystal_F_000 3348
_exptl_crystal_size_max 0.1
_exptl_crystal_size_mid 0.05
_exptl_crystal_size_min 0.05
_refine_diff_density_max 0.662
_refine_diff_density_min -0.535
_refine_diff_density_rms 0.046
_refine_ls_extinction_method none
_refine_ls_goodness_of_fit_ref 1.027
_refine_ls_hydrogen_treatment mixed
_refine_ls_matrix_type full
_refine_ls_number_parameters 2119
_refine_ls_number_reflns 35043
_refine_ls_number_restraints 57
_refine_ls_restrained_S_all 1.026
_refine_ls_R_factor_all 0.0661
_refine_ls_R_factor_gt 0.0452
_refine_ls_shift/su_max 0.001
_refine_ls_shift/su_mean 0.000
_refine_ls_structure_factor_coef Fsqd
_refine_ls_weighting_details 'w=1/[\s^2^(Fo^2^)+(0.0577P)^2^+4.8339P] where P=(Fo^2^+2Fc^2^)/3'
_refine_ls_weighting_scheme calc
_refine_ls_wR_factor_gt 0.1120
_refine_ls_wR_factor_ref 0.1224
_reflns_Friedel_coverage 0.000
_reflns_number_gt 26288
_reflns_number_total 35043
_reflns_threshold_expression 'I > 2\s(I)'
_cod_data_source_file om6b00792_si_002.cif
_cod_data_source_block JFig1104
_cod_depositor_comments
;
The following automatic conversions were performed:

'_diffrn_radiation_probe' value 'X-ray' changed to 'x-ray' according
to
/usr/data/users/saulius/crontab/automatic-downloads/rss-feeds/ACS/lib/dictionaries/cif_core.dic
dictionary named 'cif_core.dic' version 2.4.2 from 2011-04-26.

Automatic conversion script
Id: cif_fix_values 4268 2015-11-12 08:31:59Z antanas 

 Adding full bibliography for 4086816--4086827.cif.
;
_cod_original_formula_sum 'C89 H88 B F15 Mn N2 O4.50'
_cod_database_code 4086825
_shelx_space_group_comment
;
The symmetry employed for this shelxl refinement is uniquely defined
by the following loop, which should always be used as a source of
symmetry information in preference to the above space-group names.
They are only intended as comments.
;
_shelx_estimated_absorpt_t_max 0.989
_shelx_estimated_absorpt_t_min 0.979
_olex2_refinement_description
;
1. Fixed Uiso
 At 1.2 times of:
  All C(H) groups, All C(H,H) groups
 At 1.5 times of:
  All C(H,H,H) groups
2. Rigid body (RIGU) restrains
 C92, C93, C95A, C95, C96A, C96, C94A, C94
 with sigma for 1-2 distances of 0.002 and sigma for 1-3 distances of 0.002
3. Others
 Sof(C94)=Sof(C96)=Sof(H96A)=Sof(H96B)=Sof(H96C)=Sof(C95)=Sof(H95A)=Sof(H95B)=
 Sof(H95C)=Sof(H94A)=Sof(H94B)=Sof(H94C)=1-FVAR(1)
 Sof(C95A)=Sof(H95D)=Sof(H95E)=Sof(H95F)=Sof(C96A)=Sof(H96D)=Sof(H96E)=
 Sof(H96F)=Sof(C94A)=Sof(H94D)=Sof(H94E)=Sof(H94F)=FVAR(1)
4.a Ternary CH refined with riding coordinates:
 C73(H73), C70(H70), C139(H139), C171(H171), C130(H130), C82(H82), C168(H168),
 C158(H158), C127(H127), C153(H153), C142(H142), C85(H85), C40(H40), C55(H55),
 C43(H43), C52(H52)
4.b Secondary CH2 refined with riding coordinates:
 C1S(H1SA,H1SB), C3S(H3SA,H3SB)
4.c Aromatic/amide H refined with riding coordinates:
 C119(H119), C117(H117), C61(H61), C60(H60), C62(H62), C68(H68), C118(H118),
 C147(H147), C149(H149), C66(H66), C67(H67), C137(H137), C148(H148), C123(H123),
  C157(H157), C80(H80), C125(H125), C79(H79), C136(H136), C32(H32), C78(H78),
 C156(H156), C124(H124), C135(H135), C166(H166), C30(H30), C164(H164), C31(H31),
  C36(H36), C155(H155), C38(H38), C48(H48), C37(H37), C165(H165), C49(H49),
 C50(H50)
4.d Idealised Me refined as rotating group:
 C8(H8A,H8B,H8C), C7(H7A,H7B,H7C), C72(H72A,H72B,H72C), C75(H75A,H75B,H75C),
 C74(H74A,H74B,H74C), C140(H14A,H14B,H14C), C71(H71A,H71B,H71C), C173(H17A,H17B,
 H17C), C84(H84A,H84B,H84C), C83(H83A,H83B,H83C), C161(H16A,H16B,H16C),
 C172(H17D,H17E,H17F), C132(H13A,H13B,H13C), C141(H14D,H14E,H14F), C055(H05A,
 H05B,H05C), C41(H41A,H41B,H41C), C143(H14G,H14H,H14I), C169(H16D,H16E,H16F),
 C160(H16G,H16H,H16I), C131(H13D,H13E,H13F), C96(H96A,H96B,H96C), C95(H95A,H95B,
 H95C), C86(H86A,H86B,H86C), C87(H87A,H87B,H87C), C154(H15A,H15B,H15C),
 C42(H42A,H42B,H42C), C129(H12A,H12B,H12C), C144(H14J,H14K,H14L), C128(H12D,
 H12E,H12F), C45(H45A,H45B,H45C), C57(H57A,H57B,H57C), C44(H44A,H44B,H44C),
 C170(H17G,H17H,H17I), C56(H56A,H56B,H56C), C54(H54A,H54B,H54C), C2S(H2SA,H2SB,
 H2SC), C4S(H4SA,H4SB,H4SC), C53(H53A,H53B,H53C), C95A(H95D,H95E,H95F),
 C96A(H96D,H96E,H96F), C94A(H94D,H94E,H94F)
;
_shelx_shelxl_version_number 2016/5
_olex2_submission_special_instructions 'No special instructions were received'

loop_
_space_group_symop_operation_xyz
'x, y, z'
'-x, -y, -z'

loop_
_atom_site_label
_atom_site_type_symbol
_atom_site_fract_x
_atom_site_fract_y
_atom_site_fract_z
_atom_site_U_iso_or_equiv
_atom_site_adp_type
_atom_site_occupancy
_atom_site_site_symmetry_order
_atom_site_calc_flag
_atom_site_refinement_flags_posn
_atom_site_refinement_flags_adp
_atom_site_refinement_flags_occupancy
_atom_site_disorder_assembly
_atom_site_disorder_group
Mn2 Mn 0.72825(2) 0.17483(2) 0.15784(2) 0.02230(8) Uani 1 1 d . . . . .
Mn1 Mn 0.43685(2) 0.63325(2) 0.31834(2) 0.02639(8) Uani 1 1 d . . . . .
F25 F 0.47654(8) 0.11451(5) 0.14337(5) 0.0304(3) Uani 1 1 d . . . . .
F21 F 0.27995(8) 0.25166(5) 0.08788(5) 0.0316(3) Uani 1 1 d . . . . .
F26 F 0.35020(8) 0.07416(5) 0.04232(5) 0.0317(3) Uani 1 1 d . . . . .
F9 F 0.15290(8) 0.46743(5) 0.30586(5) 0.0344(3) Uani 1 1 d . . . . .
F16 F 0.45490(9) 0.29455(5) 0.12758(5) 0.0328(3) Uani 1 1 d . . . . .
F5 F 0.29202(8) 0.50941(5) 0.48060(5) 0.0328(3) Uani 1 1 d . . . . .
F6 F 0.05939(8) 0.63116(5) 0.44397(5) 0.0357(3) Uani 1 1 d . . . . .
F10 F 0.28394(8) 0.52725(5) 0.36823(5) 0.0297(3) Uani 1 1 d . . . . .
F11 F 0.15226(9) 0.68473(5) 0.37709(5) 0.0371(3) Uani 1 1 d . . . . .
F15 F 0.34744(8) 0.69607(5) 0.53765(5) 0.0339(3) Uani 1 1 d . . . . .
F17 F 0.50145(10) 0.38783(5) 0.09789(5) 0.0433(3) Uani 1 1 d . . . . .
F1 F 0.15781(9) 0.67316(5) 0.54427(5) 0.0375(3) Uani 1 1 d . . . . .
F14 F 0.33062(10) 0.80459(5) 0.55081(5) 0.0416(3) Uani 1 1 d . . . . .
F20 F 0.48162(10) 0.20246(5) -0.03803(5) 0.0398(3) Uani 1 1 d . . . . .
O7 O 0.60824(9) 0.17893(5) 0.10901(5) 0.0215(3) Uani 1 1 d . . . . .
F4 F 0.26143(9) 0.46666(5) 0.56298(5) 0.0409(3) Uani 1 1 d . . . . .
O3 O 0.37563(9) 0.63279(5) 0.38219(5) 0.0251(3) Uani 1 1 d . . . . .
F30 F 0.29418(9) 0.24251(5) -0.02134(5) 0.0440(3) Uani 1 1 d . . . . .
O8 O 0.49469(9) 0.14308(5) 0.04806(5) 0.0234(3) Uani 1 1 d . . . . .
F12 F 0.13384(10) 0.79165(5) 0.39272(5) 0.0474(4) Uani 1 1 d . . . . .
F27 F 0.20402(9) 0.03001(5) -0.02083(6) 0.0472(4) Uani 1 1 d . . . . .
F24 F 0.39384(9) 0.11417(5) 0.22497(5) 0.0393(3) Uani 1 1 d . . . . .
F8 F -0.02613(9) 0.48843(5) 0.30915(5) 0.0446(3) Uani 1 1 d . . . . .
F13 F 0.22297(11) 0.85331(5) 0.47852(6) 0.0475(4) Uani 1 1 d . . . . .
F18 F 0.54053(10) 0.39053(5) 0.00133(6) 0.0476(4) Uani 1 1 d . . . . .
O4 O 0.35131(9) 0.60130(5) 0.45378(5) 0.0251(3) Uani 1 1 d . . . . .
F22 F 0.19620(10) 0.24956(5) 0.16993(6) 0.0461(4) Uani 1 1 d . . . . .
F7 F -0.07127(8) 0.57161(6) 0.37908(6) 0.0456(4) Uani 1 1 d . . . . .
F3 F 0.18276(10) 0.52627(6) 0.63812(5) 0.0461(4) Uani 1 1 d . . . . .
F23 F 0.25332(11) 0.18168(6) 0.24048(6) 0.0502(4) Uani 1 1 d . . . . .
F2 F 0.12937(11) 0.62856(6) 0.62645(6) 0.0532(4) Uani 1 1 d . . . . .
F29 F 0.14975(10) 0.19763(7) -0.08362(6) 0.0561(4) Uani 1 1 d . . . . .
F19 F 0.53468(11) 0.29641(6) -0.06536(6) 0.0512(4) Uani 1 1 d . . . . .
F28 F 0.10082(9) 0.09079(7) -0.08488(6) 0.0579(4) Uani 1 1 d . . . . .
O5 O 0.71118(11) 0.28100(6) 0.22022(6) 0.0403(4) Uani 1 1 d . . . . .
N3 N 0.85685(11) 0.23503(7) 0.10146(7) 0.0242(4) Uani 1 1 d . . . . .
O6 O 0.89996(11) 0.15799(7) 0.22544(6) 0.0419(4) Uani 1 1 d . . . . .
N4 N 0.64070(11) 0.10242(7) 0.22531(6) 0.0228(4) Uani 1 1 d . . . . .
N2 N 0.36593(11) 0.51816(7) 0.26454(6) 0.0233(4) Uani 1 1 d . . . . .
O1 O 0.28163(13) 0.68765(7) 0.26580(7) 0.0515(5) Uani 1 1 d . . . . .
N1 N 0.54630(12) 0.74229(7) 0.34863(7) 0.0299(4) Uani 1 1 d . . . . .
O2 O 0.52858(15) 0.62507(8) 0.22681(8) 0.0587(5) Uani 1 1 d . . . . .
C92 C 0.57685(13) 0.14335(8) 0.07276(8) 0.0215(4) Uani 1 1 d . U . . .
C120 C 0.96065(13) 0.31221(8) 0.10687(8) 0.0250(4) Uani 1 1 d . . . . .
C9 C 0.40161(14) 0.60815(8) 0.41946(8) 0.0233(4) Uani 1 1 d . . . . .
C91 C 0.66790(13) 0.13151(8) 0.19968(8) 0.0234(4) Uani 1 1 d . . . . .
C145 C 0.60799(13) 0.07492(8) 0.26217(8) 0.0233(4) Uani 1 1 d . . . . .
C76 C 0.27157(14) 0.53054(8) 0.16443(8) 0.0271(5) Uani 1 1 d . . . . .
C27 C 0.29332(14) 0.71829(9) 0.50047(8) 0.0280(5) Uani 1 1 d . . . . .
C115 C 0.93220(13) 0.25868(8) 0.08518(8) 0.0234(4) Uani 1 1 d . . . . .
C58 C 0.33534(13) 0.47044(8) 0.23103(8) 0.0229(4) Uani 1 1 d . . . . .
C146 C 0.56997(13) 0.02210(8) 0.24801(8) 0.0237(4) Uani 1 1 d . . . . .
C24 C 0.18619(16) 0.76744(9) 0.42880(9) 0.0337(5) Uani 1 1 d . . . . .
C109 C 0.38492(14) 0.18501(8) 0.11184(8) 0.0241(4) Uani 1 1 d . . . . .
C114 C 0.40919(14) 0.15065(8) 0.14832(8) 0.0260(5) Uani 1 1 d . . . . .
C59 C 0.28481(13) 0.47597(8) 0.18293(8) 0.0249(4) Uani 1 1 d . . . . .
C97 C 0.46191(14) 0.24358(8) 0.04548(8) 0.0252(5) Uani 1 1 d . . . . .
C17 C 0.08619(15) 0.59089(8) 0.40966(9) 0.0298(5) Uani 1 1 d . . . . .
C119 C 1.03840(14) 0.33317(9) 0.09155(8) 0.0290(5) Uani 1 1 d . . . . .
H119 H 1.059689 0.369325 0.105276 0.035 Uiso 1 1 calc R . . . .
C162 C 0.57220(15) -0.01017(8) 0.19630(8) 0.0271(5) Uani 1 1 d . . . . .
C20 C 0.12976(15) 0.50839(8) 0.34023(8) 0.0287(5) Uani 1 1 d . . . . .
C121 C 0.91020(14) 0.34804(8) 0.14308(9) 0.0285(5) Uani 1 1 d . . . . .
C117 C 1.05366(14) 0.25061(9) 0.03531(8) 0.0290(5) Uani 1 1 d . . . . .
H117 H 1.085757 0.230301 0.010987 0.035 Uiso 1 1 calc R . . . .
C116 C 0.97600(13) 0.22748(8) 0.04849(8) 0.0246(4) Uani 1 1 d . . . . .
C61 C 0.27597(14) 0.37756(8) 0.16412(8) 0.0285(5) Uani 1 1 d . . . . .
H61 H 0.253613 0.345476 0.141576 0.034 Uiso 1 1 calc R . . . .
C64 C 0.42809(14) 0.41296(8) 0.29258(8) 0.0236(4) Uani 1 1 d . . . . .
C60 C 0.25451(14) 0.42833(8) 0.15042(8) 0.0284(5) Uani 1 1 d . . . . .
H60 H 0.218266 0.430692 0.118068 0.034 Uiso 1 1 calc R . . . .
C22 C 0.24752(14) 0.68405(8) 0.45798(8) 0.0252(4) Uani 1 1 d . . . . .
C101 C 0.49619(15) 0.34152(8) 0.06426(9) 0.0314(5) Uani 1 1 d . . . . .
C4 C 0.38798(14) 0.56064(8) 0.28844(8) 0.0255(5) Uani 1 1 d . . . . .
C69 C 0.40079(14) 0.38881(8) 0.33314(8) 0.0256(4) Uani 1 1 d . . . . .
C90 C 0.80184(14) 0.21296(8) 0.11903(8) 0.0236(4) Uani 1 1 d . . . . .
C110 C 0.31228(14) 0.21765(8) 0.12196(8) 0.0264(5) Uani 1 1 d . . . . .
C138 C 0.96532(14) 0.12465(9) 0.04221(8) 0.0288(5) Uani 1 1 d . . . . .
C65 C 0.52117(14) 0.42588(8) 0.29271(8) 0.0265(5) Uani 1 1 d . . . . .
C23 C 0.19652(15) 0.71175(9) 0.42207(8) 0.0299(5) Uani 1 1 d . . . . .
C77 C 0.20183(15) 0.56466(9) 0.17935(9) 0.0328(5) Uani 1 1 d . . . . .
C98 C 0.48654(15) 0.24765(9) -0.00243(8) 0.0304(5) Uani 1 1 d . . . . .
C133 C 0.94059(14) 0.17249(8) 0.02102(8) 0.0274(5) Uani 1 1 d . . . . .
C150 C 0.61931(14) 0.10210(9) 0.31287(8) 0.0277(5) Uani 1 1 d . . . . .
C122 C 0.92891(14) 0.34597(9) 0.19642(9) 0.0317(5) Uani 1 1 d . . . . .
C16 C 0.17878(14) 0.58286(8) 0.40987(8) 0.0258(5) Uani 1 1 d . . . . .
C104 C 0.33321(13) 0.16057(8) 0.01323(8) 0.0246(4) Uani 1 1 d . . . . .
C26 C 0.28560(16) 0.77408(9) 0.50831(8) 0.0324(5) Uani 1 1 d . . . . .
C62 C 0.33012(14) 0.37349(8) 0.21078(8) 0.0263(5) Uani 1 1 d . . . . .
H62 H 0.346297 0.338412 0.219244 0.032 Uiso 1 1 calc R . . . .
C3 C 0.50030(15) 0.70278(9) 0.34045(8) 0.0290(5) Uani 1 1 d . . . . .
C103 C 0.30416(14) 0.10636(9) 0.01084(8) 0.0266(5) Uani 1 1 d . . . . .
C21 C 0.19703(14) 0.54035(8) 0.37333(8) 0.0259(5) Uani 1 1 d . . . . .
C81 C 0.32927(15) 0.54563(9) 0.13101(8) 0.0317(5) Uani 1 1 d . . . . .
C25 C 0.23086(17) 0.79865(9) 0.47226(9) 0.0349(5) Uani 1 1 d . . . . .
C28 C 0.60139(15) 0.78998(8) 0.35527(9) 0.0314(5) Uani 1 1 d . . . . .
C159 C 0.64131(16) 0.20398(9) 0.32151(8) 0.0330(5) Uani 1 1 d . . . . .
C10 C 0.23191(13) 0.59533(8) 0.50899(8) 0.0260(5) Uani 1 1 d . . . . .
C105 C 0.27724(15) 0.18913(9) -0.01971(9) 0.0321(5) Uani 1 1 d . . . . .
C93 C 0.63360(14) 0.09716(8) 0.05185(8) 0.0259(4) Uani 1 1 d . U . . .
C68 C 0.46761(15) 0.37798(8) 0.37332(8) 0.0292(5) Uani 1 1 d . . . . .
H68 H 0.449939 0.361734 0.400960 0.035 Uiso 1 1 calc R . . . .
C118 C 1.08504(14) 0.30276(9) 0.05704(9) 0.0308(5) Uani 1 1 d . . . . .
H118 H 1.138973 0.317594 0.048078 0.037 Uiso 1 1 calc R . . . .
C6 C 0.49502(14) 0.58290(8) 0.42842(8) 0.0255(4) Uani 1 1 d . . . . .
C147 C 0.53385(15) -0.00078(9) 0.28613(8) 0.0302(5) Uani 1 1 d . . . . .
H147 H 0.505453 -0.036153 0.277921 0.036 Uiso 1 1 calc R . . . .
C151 C 0.67819(15) 0.15305(9) 0.32694(8) 0.0308(5) Uani 1 1 d . . . . .
C88 C 0.83292(15) 0.16462(9) 0.19911(8) 0.0297(5) Uani 1 1 d . . . . .
C102 C 0.47096(14) 0.29239(9) 0.07844(8) 0.0273(5) Uani 1 1 d . . . . .
C111 C 0.26796(15) 0.21746(9) 0.16378(9) 0.0328(5) Uani 1 1 d . . . . .
C19 C 0.03968(15) 0.51858(9) 0.34187(9) 0.0330(5) Uani 1 1 d . . . . .
C5 C 0.55727(15) 0.60233(10) 0.39354(9) 0.0289(5) Uani 1 1 d . . . . .
C11 C 0.18865(15) 0.62241(8) 0.54751(9) 0.0303(5) Uani 1 1 d . . . . .
C63 C 0.36129(13) 0.41942(8) 0.24543(8) 0.0226(4) Uani 1 1 d . . . . .
C89 C 0.71623(14) 0.23900(9) 0.19699(8) 0.0288(5) Uani 1 1 d . . . . .
C8 C 0.48197(15) 0.52016(8) 0.41709(9) 0.0315(5) Uani 1 1 d . . . . .
H8A H 0.458027 0.509437 0.380511 0.047 Uiso 1 1 calc GR . . . .
H8B H 0.438668 0.508021 0.438122 0.047 Uiso 1 1 calc GR . . . .
H8C H 0.540920 0.503220 0.425442 0.047 Uiso 1 1 calc GR . . . .
C108 C 0.22786(15) 0.08262(9) -0.02136(9) 0.0349(5) Uani 1 1 d . . . . .
C73 C 0.55554(15) 0.44722(9) 0.24780(9) 0.0325(5) Uani 1 1 d . . . . .
H73 H 0.501387 0.459209 0.225131 0.039 Uiso 1 1 calc R . . . .
C126 C 0.85099(15) 0.38654(9) 0.12333(10) 0.0360(5) Uani 1 1 d . . . . .
C70 C 0.30172(15) 0.37264(8) 0.33452(8) 0.0285(5) Uani 1 1 d . . . . .
H70 H 0.262407 0.387138 0.305601 0.034 Uiso 1 1 calc R . . . .
C113 C 0.36666(15) 0.14902(9) 0.19118(8) 0.0303(5) Uani 1 1 d . . . . .
C149 C 0.58194(16) 0.07717(9) 0.34893(8) 0.0331(5) Uani 1 1 d . . . . .
H149 H 0.586437 0.095093 0.383311 0.040 Uiso 1 1 calc R . . . .
C107 C 0.17545(15) 0.11325(11) -0.05331(9) 0.0390(6) Uani 1 1 d . . . . .
C163 C 0.49051(16) -0.02904(8) 0.16397(8) 0.0310(5) Uani 1 1 d . . . . .
C139 C 1.02427(15) 0.12631(9) 0.09458(9) 0.0308(5) Uani 1 1 d . . . . .
H139 H 1.022179 0.163887 0.113753 0.037 Uiso 1 1 calc R . . . .
C66 C 0.58471(15) 0.41422(9) 0.33385(9) 0.0308(5) Uani 1 1 d . . . . .
H66 H 0.647597 0.422906 0.334452 0.037 Uiso 1 1 calc R . . . .
C171 C 0.39622(15) -0.01881(9) 0.17848(9) 0.0323(5) Uani 1 1 d . . . . .
H171 H 0.403113 0.008205 0.210626 0.039 Uiso 1 1 calc R . . . .
C15 C 0.25435(14) 0.54223(9) 0.51671(8) 0.0282(5) Uani 1 1 d . . . . .
C18 C 0.01713(14) 0.56081(9) 0.37674(9) 0.0336(5) Uani 1 1 d . . . . .
C106 C 0.20024(16) 0.16686(11) -0.05255(9) 0.0389(6) Uani 1 1 d . . . . .
C67 C 0.55873(15) 0.39043(9) 0.37362(8) 0.0313(5) Uani 1 1 d . . . . .
H67 H 0.603366 0.382632 0.401156 0.038 Uiso 1 1 calc R . . . .
C14 C 0.23882(14) 0.51867(9) 0.55866(9) 0.0312(5) Uani 1 1 d . . . . .
C34 C 0.70320(15) 0.75199(10) 0.42684(9) 0.0357(6) Uani 1 1 d . . . . .
C137 C 0.93806(15) 0.07445(9) 0.01270(9) 0.0350(5) Uani 1 1 d . . . . .
H137 H 0.953873 0.041728 0.026476 0.042 Uiso 1 1 calc R . . . .
C148 C 0.53816(16) 0.02652(9) 0.33558(9) 0.0341(5) Uani 1 1 d . . . . .
H148 H 0.510960 0.010416 0.360431 0.041 Uiso 1 1 calc R . . . .
C130 C 0.99839(16) 0.30783(9) 0.21886(9) 0.0361(5) Uani 1 1 d . . . . .
H130 H 1.002939 0.276074 0.191743 0.043 Uiso 1 1 calc R . . . .
C112 C 0.29581(17) 0.18285(9) 0.19920(9) 0.0351(5) Uani 1 1 d . . . . .
C7 C 0.53761(15) 0.59864(9) 0.48500(8) 0.0329(5) Uani 1 1 d . . . . .
H7A H 0.499042 0.583839 0.507173 0.049 Uiso 1 1 calc GR . . . .
H7B H 0.542245 0.638500 0.493305 0.049 Uiso 1 1 calc GR . . . .
H7C H 0.598779 0.583661 0.490701 0.049 Uiso 1 1 calc GR . . . .
C123 C 0.88762(15) 0.38342(10) 0.22953(10) 0.0388(6) Uani 1 1 d . . . . .
H123 H 0.899019 0.382317 0.265610 0.047 Uiso 1 1 calc R . . . .
C167 C 0.65792(16) -0.02448(9) 0.18168(9) 0.0337(5) Uani 1 1 d . . . . .
C82 C 0.39996(16) 0.50787(9) 0.11016(9) 0.0360(5) Uani 1 1 d . . . . .
H82 H 0.402346 0.474991 0.128403 0.043 Uiso 1 1 calc R . . . .
C12 C 0.17250(16) 0.60019(9) 0.59045(9) 0.0358(5) Uani 1 1 d . . . . .
C157 C 0.70002(18) 0.24990(10) 0.33419(9) 0.0423(6) Uani 1 1 d . . . . .
H157 H 0.676820 0.285165 0.331209 0.051 Uiso 1 1 calc R . . . .
C100 C 0.51606(15) 0.34308(9) 0.01583(9) 0.0349(5) Uani 1 1 d . . . . .
C80 C 0.31799(18) 0.59664(9) 0.11425(10) 0.0406(6) Uani 1 1 d . . . . .
H80 H 0.357153 0.608000 0.092119 0.049 Uiso 1 1 calc R . . . .
C29 C 0.57813(16) 0.82889(9) 0.32231(9) 0.0369(6) Uani 1 1 d . . . . .
C2 C 0.49347(17) 0.62878(9) 0.26309(10) 0.0376(6) Uani 1 1 d . . . . .
C72 C 0.28810(16) 0.31047(9) 0.32676(10) 0.0353(5) Uani 1 1 d . . . . .
H72A H 0.327674 0.295317 0.354116 0.053 Uiso 1 1 calc GR . . . .
H72B H 0.303855 0.295279 0.293187 0.053 Uiso 1 1 calc GR . . . .
H72C H 0.224056 0.301019 0.328010 0.053 Uiso 1 1 calc GR . . . .
C99 C 0.51332(16) 0.29557(10) -0.01782(9) 0.0358(5) Uani 1 1 d . . . . .
C168 C 0.74859(16) -0.01175(10) 0.21732(9) 0.0375(6) Uani 1 1 d . . . . .
H168 H 0.738389 0.018024 0.245235 0.045 Uiso 1 1 calc R . . . .
C158 C 0.53917(16) 0.20900(9) 0.30462(9) 0.0356(5) Uani 1 1 d . . . . .
H158 H 0.516252 0.173641 0.283338 0.043 Uiso 1 1 calc R . . . .
C125 C 0.81182(16) 0.42307(10) 0.15854(12) 0.0462(7) Uani 1 1 d . . . . .
H125 H 0.771144 0.449383 0.146058 0.055 Uiso 1 1 calc R . . . .
C33 C 0.67762(15) 0.79571(9) 0.39387(9) 0.0330(5) Uani 1 1 d . . . . .
C79 C 0.25143(19) 0.63048(10) 0.12922(10) 0.0456(6) Uani 1 1 d . . . . .
H79 H 0.245127 0.665087 0.117582 0.055 Uiso 1 1 calc R . . . .
C134 C 0.88820(16) 0.16987(9) -0.02832(9) 0.0360(5) Uani 1 1 d . . . . .
C136 C 0.88868(17) 0.07147(10) -0.03599(10) 0.0426(6) Uani 1 1 d . . . . .
H136 H 0.871587 0.036870 -0.055646 0.051 Uiso 1 1 calc R . . . .
C152 C 0.77189(16) 0.14689(10) 0.34426(9) 0.0389(6) Uani 1 1 d . . . . .
C39 C 0.75959(16) 0.71021(10) 0.41033(10) 0.0413(6) Uani 1 1 d . . . . .
C32 C 0.73111(17) 0.84360(10) 0.39996(10) 0.0413(6) Uani 1 1 d . . . . .
H32 H 0.783521 0.849003 0.425835 0.050 Uiso 1 1 calc R . . . .
C1 C 0.34208(17) 0.66576(9) 0.28500(9) 0.0349(5) Uani 1 1 d . . . . .
C78 C 0.19339(17) 0.61472(10) 0.16111(10) 0.0417(6) Uani 1 1 d . . . . .
H78 H 0.146939 0.638456 0.170737 0.050 Uiso 1 1 calc R . . . .
C13 C 0.19814(16) 0.54824(10) 0.59632(9) 0.0349(5) Uani 1 1 d . . . . .
C75 C 0.62222(16) 0.49638(9) 0.26464(10) 0.0382(6) Uani 1 1 d . . . . .
H75A H 0.677375 0.485333 0.285652 0.057 Uiso 1 1 calc GR . . . .
H75B H 0.593035 0.525339 0.284941 0.057 Uiso 1 1 calc GR . . . .
H75C H 0.638895 0.509918 0.234111 0.057 Uiso 1 1 calc GR . . . .
C74 C 0.59871(17) 0.40079(10) 0.21627(10) 0.0435(6) Uani 1 1 d . . . . .
H74A H 0.553559 0.370738 0.204397 0.065 Uiso 1 1 calc GR . . . .
H74B H 0.651523 0.387788 0.237775 0.065 Uiso 1 1 calc GR . . . .
H74C H 0.618692 0.414083 0.186433 0.065 Uiso 1 1 calc GR . . . .
C127 C 0.82733(17) 0.38803(10) 0.06593(11) 0.0433(6) Uani 1 1 d . . . . .
H127 H 0.881624 0.375370 0.049731 0.052 Uiso 1 1 calc R . . . .
C156 C 0.79251(18) 0.24404(11) 0.35118(10) 0.0476(7) Uani 1 1 d . . . . .
H156 H 0.832096 0.275513 0.359301 0.057 Uiso 1 1 calc R . . . .
C153 C 0.81239(17) 0.09191(11) 0.35168(9) 0.0434(6) Uani 1 1 d . . . . .
H153 H 0.767809 0.063158 0.331921 0.052 Uiso 1 1 calc R . . . .
C124 C 0.83092(17) 0.42166(11) 0.21050(11) 0.0464(7) Uani 1 1 d . . . . .
H124 H 0.804581 0.447443 0.233549 0.056 Uiso 1 1 calc R . . . .
C94 C 0.7094(2) 0.08344(15) 0.09234(14) 0.0241(7) Uani 0.827(4) 1 d . U P A 2
C142 C 0.85675(18) 0.22065(10) -0.05181(10) 0.0445(6) Uani 1 1 d . . . . .
H142 H 0.881167 0.253166 -0.026558 0.053 Uiso 1 1 calc R . . . .
C85 C 0.13576(16) 0.54674(10) 0.21292(10) 0.0413(6) Uani 1 1 d . . . . .
H85 H 0.171079 0.525573 0.238410 0.050 Uiso 1 1 calc R . . . .
C140 C 0.99005(18) 0.08594(11) 0.12674(10) 0.0442(6) Uani 1 1 d . . . . .
H14A H 0.924585 0.090658 0.127599 0.066 Uiso 1 1 calc GR . . . .
H14B H 1.023583 0.092676 0.161927 0.066 Uiso 1 1 calc GR . . . .
H14C H 1.000030 0.048596 0.111345 0.066 Uiso 1 1 calc GR . . . .
C71 C 0.27017(17) 0.39656(10) 0.38498(9) 0.0380(6) Uani 1 1 d . . . . .
H71A H 0.283135 0.436035 0.391350 0.057 Uiso 1 1 calc GR . . . .
H71B H 0.302876 0.379546 0.413406 0.057 Uiso 1 1 calc GR . . . .
H71C H 0.204256 0.389456 0.382561 0.057 Uiso 1 1 calc GR . . . .
C135 C 0.86392(17) 0.11855(10) -0.05634(10) 0.0442(6) Uani 1 1 d . . . . .
H135 H 0.829805 0.115975 -0.089983 0.053 Uiso 1 1 calc R . . . .
C173 C 0.33109(17) 0.00430(10) 0.13681(9) 0.0403(6) Uani 1 1 d . . . . .
H17A H 0.359214 0.037196 0.128178 0.060 Uiso 1 1 calc GR . . . .
H17B H 0.273579 0.013533 0.149587 0.060 Uiso 1 1 calc GR . . . .
H17C H 0.318761 -0.023028 0.105972 0.060 Uiso 1 1 calc GR . . . .
C40 C 0.79156(18) 0.70527(11) 0.35834(10) 0.0475(6) Uani 1 1 d . . . . .
H40 H 0.766443 0.736357 0.340706 0.057 Uiso 1 1 calc R . . . .
C84 C 0.3697(2) 0.48861(11) 0.05243(10) 0.0515(7) Uani 1 1 d . . . . .
H84A H 0.366326 0.520178 0.033634 0.077 Uiso 1 1 calc GR . . . .
H84B H 0.309462 0.470150 0.047234 0.077 Uiso 1 1 calc GR . . . .
H84C H 0.414181 0.463211 0.039590 0.077 Uiso 1 1 calc GR . . . .
C83 C 0.49565(18) 0.53363(11) 0.11895(11) 0.0504(7) Uani 1 1 d . . . . .
H83A H 0.515405 0.544569 0.155949 0.076 Uiso 1 1 calc GR . . . .
H83B H 0.495358 0.565810 0.101090 0.076 Uiso 1 1 calc GR . . . .
H83C H 0.537928 0.507136 0.105474 0.076 Uiso 1 1 calc GR . . . .
C166 C 0.65883(19) -0.05560(10) 0.13388(10) 0.0454(6) Uani 1 1 d . . . . .
H166 H 0.715884 -0.065009 0.123314 0.055 Uiso 1 1 calc R . . . .
C30 C 0.63337(18) 0.87590(10) 0.33019(11) 0.0455(6) Uani 1 1 d . . . . .
H30 H 0.619301 0.903456 0.308805 0.055 Uiso 1 1 calc R . . . .
B2 B 0.42237(16) 0.18500(9) 0.05654(9) 0.0242(5) Uani 1 1 d . . . . .
C161 C 0.51420(18) 0.25415(10) 0.27141(10) 0.0413(6) Uani 1 1 d . . . . .
H16A H 0.534396 0.289652 0.291353 0.062 Uiso 1 1 calc GR . . . .
H16B H 0.447763 0.253556 0.260864 0.062 Uiso 1 1 calc GR . . . .
H16C H 0.544436 0.248187 0.240752 0.062 Uiso 1 1 calc GR . . . .
C164 C 0.49641(18) -0.06036(10) 0.11686(10) 0.0433(6) Uani 1 1 d . . . . .
H164 H 0.441710 -0.073287 0.094699 0.052 Uiso 1 1 calc R . . . .
C46 C 0.49812(18) 0.81806(10) 0.27995(10) 0.0447(6) Uani 1 1 d . . . . .
C31 C 0.70841(18) 0.88330(10) 0.36857(11) 0.0478(7) Uani 1 1 d . . . . .
H31 H 0.744839 0.915988 0.373491 0.057 Uiso 1 1 calc R . . . .
C172 C 0.35456(18) -0.07205(10) 0.18998(10) 0.0454(6) Uani 1 1 d . . . . .
H17D H 0.343527 -0.098341 0.158354 0.068 Uiso 1 1 calc GR . . . .
H17E H 0.296571 -0.064548 0.202835 0.068 Uiso 1 1 calc GR . . . .
H17F H 0.396993 -0.087258 0.216104 0.068 Uiso 1 1 calc GR . . . .
C132 C 1.09210(16) 0.33786(11) 0.23211(11) 0.0466(6) Uani 1 1 d . . . . .
H13A H 1.108338 0.350759 0.201193 0.070 Uiso 1 1 calc GR . . . .
H13B H 1.138408 0.312877 0.244777 0.070 Uiso 1 1 calc GR . . . .
H13C H 1.089361 0.369094 0.258830 0.070 Uiso 1 1 calc GR . . . .
C35 C 0.67198(17) 0.75451(11) 0.47438(10) 0.0450(6) Uani 1 1 d . . . . .
C141 C 1.12347(16) 0.11533(10) 0.08821(10) 0.0415(6) Uani 1 1 d . . . . .
H14D H 1.126862 0.079315 0.068089 0.062 Uiso 1 1 calc GR . . . .
H14E H 1.160607 0.116258 0.122227 0.062 Uiso 1 1 calc GR . . . .
H14F H 1.146681 0.143361 0.070239 0.062 Uiso 1 1 calc GR . . . .
C055 C 0.90305(18) 0.08292(13) 0.33169(11) 0.0565(7) Uani 1 1 d . . . . .
H05A H 0.896175 0.089509 0.295702 0.085 Uiso 1 1 calc GR . . . .
H05B H 0.921372 0.045272 0.333919 0.085 Uiso 1 1 calc GR . . . .
H05C H 0.949974 0.108201 0.352571 0.085 Uiso 1 1 calc GR . . . .
C36 C 0.70055(19) 0.71465(13) 0.50520(11) 0.0545(8) Uani 1 1 d . . . . .
H36 H 0.680891 0.715767 0.537824 0.065 Uiso 1 1 calc R . . . .
C41 C 0.8960(2) 0.70906(13) 0.36340(13) 0.0615(8) Uani 1 1 d . . . . .
H41A H 0.922369 0.679235 0.381009 0.092 Uiso 1 1 calc GR . . . .
H41B H 0.918471 0.744132 0.383398 0.092 Uiso 1 1 calc GR . . . .
H41C H 0.913847 0.706228 0.329031 0.092 Uiso 1 1 calc GR . . . .
B1 B 0.25276(16) 0.61778(10) 0.45575(9) 0.0255(5) Uani 1 1 d . . . . .
C155 C 0.82758(18) 0.19393(11) 0.35642(10) 0.0471(7) Uani 1 1 d . . . . .
H155 H 0.890900 0.191149 0.368549 0.057 Uiso 1 1 calc R . . . .
C143 C 0.75260(19) 0.22323(11) -0.06052(12) 0.0553(7) Uani 1 1 d . . . . .
H14G H 0.726629 0.192151 -0.085680 0.083 Uiso 1 1 calc GR . . . .
H14H H 0.734574 0.257331 -0.073607 0.083 Uiso 1 1 calc GR . . . .
H14I H 0.729745 0.221849 -0.027868 0.083 Uiso 1 1 calc GR . . . .
C47 C 0.41150(19) 0.82775(11) 0.29150(11) 0.0513(7) Uani 1 1 d . . . . .
C169 C 0.82508(18) 0.00712(12) 0.19160(11) 0.0515(7) Uani 1 1 d . . . . .
H16D H 0.838588 -0.022066 0.165132 0.077 Uiso 1 1 calc GR . . . .
H16E H 0.879790 0.016186 0.217369 0.077 Uiso 1 1 calc GR . . . .
H16F H 0.806586 0.039506 0.175560 0.077 Uiso 1 1 calc GR . . . .
C160 C 0.48994(19) 0.21599(11) 0.35164(11) 0.0486(7) Uani 1 1 d . . . . .
H16G H 0.506075 0.186458 0.372180 0.073 Uiso 1 1 calc GR . . . .
H16H H 0.423684 0.214790 0.340307 0.073 Uiso 1 1 calc GR . . . .
H16I H 0.508461 0.251199 0.372622 0.073 Uiso 1 1 calc GR . . . .
C51 C 0.5137(2) 0.79458(11) 0.22973(10) 0.0522(7) Uani 1 1 d . . . . .
C131 C 0.9737(2) 0.28576(12) 0.26629(10) 0.0524(7) Uani 1 1 d . . . . .
H13D H 0.980474 0.315184 0.295495 0.079 Uiso 1 1 calc GR . . . .
H13E H 1.014590 0.256293 0.274726 0.079 Uiso 1 1 calc GR . . . .
H13F H 0.910274 0.271659 0.259094 0.079 Uiso 1 1 calc GR . . . .
C38 C 0.78534(18) 0.67118(12) 0.44270(11) 0.0507(7) Uani 1 1 d . . . . .
H38 H 0.823386 0.642463 0.432060 0.061 Uiso 1 1 calc R . . . .
C96 C 0.67765(18) 0.12039(11) 0.00837(10) 0.0294(7) Uani 0.827(4) 1 d . U P A 2
H96A H 0.629363 0.133285 -0.016278 0.044 Uiso 0.827(4) 1 calc GR . P A 2
H96B H 0.710755 0.091528 -0.009559 0.044 Uiso 0.827(4) 1 calc GR . P A 2
H96C H 0.720236 0.150811 0.023901 0.044 Uiso 0.827(4) 1 calc GR . P A 2
C48 C 0.3352(2) 0.81171(12) 0.25211(13) 0.0617(9) Uani 1 1 d . . . . .
H48 H 0.274550 0.817852 0.258771 0.074 Uiso 1 1 calc R . . . .
C37 C 0.75635(19) 0.67389(13) 0.48948(12) 0.0571(8) Uani 1 1 d . . . . .
H37 H 0.775000 0.647319 0.511306 0.069 Uiso 1 1 calc R . . . .
C165 C 0.5793(2) -0.07308(11) 0.10154(10) 0.0508(7) Uani 1 1 d . . . . .
H165 H 0.581570 -0.093793 0.068858 0.061 Uiso 1 1 calc R . . . .
C55 C 0.39494(19) 0.85578(14) 0.34317(13) 0.0621(8) Uani 1 1 d . . . . .
H55 H 0.456194 0.864788 0.364599 0.075 Uiso 1 1 calc R . . . .
C95 C 0.57535(17) 0.04689(10) 0.02874(10) 0.0280(7) Uani 0.827(4) 1 d . U P A 2
H95A H 0.545174 0.033674 0.055397 0.042 Uiso 0.827(4) 1 calc GR . P A 2
H95B H 0.614061 0.018412 0.014878 0.042 Uiso 0.827(4) 1 calc GR . P A 2
H95C H 0.528970 0.055918 0.000923 0.042 Uiso 0.827(4) 1 calc GR . P A 2
C86 C 0.06052(19) 0.50833(12) 0.18056(13) 0.0619(8) Uani 1 1 d . . . . .
H86A H 0.088395 0.476926 0.162814 0.093 Uiso 1 1 calc GR . . . .
H86B H 0.024553 0.527876 0.155057 0.093 Uiso 1 1 calc GR . . . .
H86C H 0.020477 0.495630 0.203095 0.093 Uiso 1 1 calc GR . . . .
C87 C 0.09242(19) 0.59354(12) 0.24327(12) 0.0538(7) Uani 1 1 d . . . . .
H87A H 0.055723 0.614544 0.219321 0.081 Uiso 1 1 calc GR . . . .
H87B H 0.140561 0.617365 0.264934 0.081 Uiso 1 1 calc GR . . . .
H87C H 0.053068 0.578841 0.265105 0.081 Uiso 1 1 calc GR . . . .
C154 C 0.8230(2) 0.08387(13) 0.40866(10) 0.0599(8) Uani 1 1 d . . . . .
H15A H 0.865118 0.112117 0.429305 0.090 Uiso 1 1 calc GR . . . .
H15B H 0.847389 0.047789 0.412725 0.090 Uiso 1 1 calc GR . . . .
H15C H 0.763191 0.086573 0.420337 0.090 Uiso 1 1 calc GR . . . .
C43 C 0.60810(19) 0.79807(13) 0.49153(10) 0.0549(7) Uani 1 1 d . . . . .
H43 H 0.599627 0.823504 0.465063 0.066 Uiso 1 1 calc R . . . .
C42 C 0.7537(2) 0.65181(13) 0.32461(12) 0.0632(8) Uani 1 1 d . . . . .
H42A H 0.686917 0.650070 0.321916 0.095 Uiso 1 1 calc GR . . . .
H42B H 0.779473 0.620622 0.340316 0.095 Uiso 1 1 calc GR . . . .
H42C H 0.770662 0.650741 0.290151 0.095 Uiso 1 1 calc GR . . . .
C52 C 0.6092(2) 0.78820(12) 0.21581(11) 0.0584(8) Uani 1 1 d . . . . .
H52 H 0.651666 0.809245 0.244956 0.070 Uiso 1 1 calc R . . . .
C129 C 0.7483(2) 0.34864(13) 0.04317(12) 0.0642(9) Uani 1 1 d . . . . .
H12A H 0.765163 0.311567 0.049063 0.096 Uiso 1 1 calc GR . . . .
H12B H 0.733627 0.349887 0.006052 0.096 Uiso 1 1 calc GR . . . .
H12C H 0.694730 0.358921 0.059648 0.096 Uiso 1 1 calc GR . . . .
C144 C 0.8954(2) 0.22414(13) -0.10150(12) 0.0625(8) Uani 1 1 d . . . . .
H14J H 0.962333 0.223200 -0.094639 0.094 Uiso 1 1 calc GR . . . .
H14K H 0.877304 0.258306 -0.114426 0.094 Uiso 1 1 calc GR . . . .
H14L H 0.871560 0.193153 -0.127349 0.094 Uiso 1 1 calc GR . . . .
C49 C 0.3504(2) 0.78763(12) 0.20513(13) 0.0630(9) Uani 1 1 d . . . . .
H49 H 0.299306 0.775565 0.179672 0.076 Uiso 1 1 calc R . . . .
C128 C 0.8053(2) 0.44468(13) 0.05167(14) 0.0711(9) Uani 1 1 d . . . . .
H12D H 0.747979 0.456365 0.063492 0.107 Uiso 1 1 calc GR . . . .
H12E H 0.798739 0.443412 0.014177 0.107 Uiso 1 1 calc GR . . . .
H12F H 0.854935 0.470634 0.068176 0.107 Uiso 1 1 calc GR . . . .
C50 C 0.4365(3) 0.78005(12) 0.19302(12) 0.0667(9) Uani 1 1 d . . . . .
H50 H 0.443806 0.764658 0.159079 0.080 Uiso 1 1 calc R . . . .
C45 C 0.6461(2) 0.83181(16) 0.54343(13) 0.0801(11) Uani 1 1 d . . . . .
H45A H 0.705143 0.848850 0.541108 0.120 Uiso 1 1 calc GR . . . .
H45B H 0.654282 0.807936 0.570271 0.120 Uiso 1 1 calc GR . . . .
H45C H 0.603108 0.860230 0.552082 0.120 Uiso 1 1 calc GR . . . .
C57 C 0.3449(3) 0.90902(14) 0.34115(16) 0.0864(11) Uani 1 1 d . . . . .
H57A H 0.282581 0.901406 0.322628 0.130 Uiso 1 1 calc GR . . . .
H57B H 0.377507 0.933274 0.323212 0.130 Uiso 1 1 calc GR . . . .
H57C H 0.342217 0.926659 0.376295 0.130 Uiso 1 1 calc GR . . . .
O1S O 0.7993(3) 0.61005(16) 0.11913(15) 0.1576(15) Uani 1 1 d . . . . .
C44 C 0.5141(2) 0.77328(16) 0.49429(14) 0.0765(10) Uani 1 1 d . . . . .
H44A H 0.519750 0.749882 0.521520 0.115 Uiso 1 1 calc GR . . . .
H44B H 0.490225 0.751496 0.461147 0.115 Uiso 1 1 calc GR . . . .
H44C H 0.472107 0.802593 0.501952 0.115 Uiso 1 1 calc GR . . . .
C170 C 0.7791(2) -0.06154(18) 0.24258(18) 0.1059(17) Uani 1 1 d . . . . .
H17G H 0.731147 -0.073073 0.261001 0.159 Uiso 1 1 calc GR . . . .
H17H H 0.835516 -0.052302 0.266957 0.159 Uiso 1 1 calc GR . . . .
H17I H 0.790208 -0.091325 0.216054 0.159 Uiso 1 1 calc GR . . . .
C56 C 0.3429(3) 0.81837(16) 0.37157(17) 0.1013(15) Uani 1 1 d . . . . .
H56A H 0.373565 0.783511 0.372278 0.152 Uiso 1 1 calc GR . . . .
H56B H 0.280043 0.811864 0.353595 0.152 Uiso 1 1 calc GR . . . .
H56C H 0.341923 0.835915 0.406934 0.152 Uiso 1 1 calc GR . . . .
C1S C 0.7102(3) 0.6176(2) 0.0762(2) 0.1078(15) Uani 1 1 d . . . . .
H1SA H 0.674996 0.582716 0.064554 0.129 Uiso 1 1 calc R . . . .
H1SB H 0.669299 0.645468 0.089933 0.129 Uiso 1 1 calc R . . . .
C3S C 0.7520(3) 0.58413(18) 0.16520(19) 0.0980(13) Uani 1 1 d . . . . .
H3SA H 0.707389 0.609759 0.178553 0.118 Uiso 1 1 calc R . . . .
H3SB H 0.719275 0.549056 0.150579 0.118 Uiso 1 1 calc R . . . .
C54 C 0.6375(4) 0.73047(16) 0.2129(3) 0.150(3) Uani 1 1 d . . . . .
H54A H 0.601920 0.708745 0.182579 0.224 Uiso 1 1 calc GR . . . .
H54B H 0.626610 0.715875 0.244053 0.224 Uiso 1 1 calc GR . . . .
H54C H 0.702776 0.728770 0.210033 0.224 Uiso 1 1 calc GR . . . .
C2S C 0.7522(4) 0.6355(2) 0.0347(2) 0.137(2) Uani 1 1 d . . . . .
H2SA H 0.786236 0.670048 0.047276 0.206 Uiso 1 1 calc GR . . . .
H2SB H 0.704402 0.640589 0.005969 0.206 Uiso 1 1 calc GR . . . .
H2SC H 0.794032 0.607772 0.022835 0.206 Uiso 1 1 calc GR . . . .
C4S C 0.8252(3) 0.5755(2) 0.2072(2) 0.1233(18) Uani 1 1 d . . . . .
H4SA H 0.798234 0.563865 0.235664 0.185 Uiso 1 1 calc GR . . . .
H4SB H 0.860740 0.609715 0.219354 0.185 Uiso 1 1 calc GR . . . .
H4SC H 0.865499 0.547317 0.194506 0.185 Uiso 1 1 calc GR . . . .
C53 C 0.6201(3) 0.8129(2) 0.16940(18) 0.1228(19) Uani 1 1 d . . . . .
H53A H 0.602984 0.851202 0.174152 0.184 Uiso 1 1 calc GR . . . .
H53B H 0.580634 0.793079 0.139453 0.184 Uiso 1 1 calc GR . . . .
H53C H 0.684048 0.810837 0.163755 0.184 Uiso 1 1 calc GR . . . .
C95A C 0.5851(8) 0.0411(5) 0.0756(5) 0.029(3) Uani 0.173(4) 1 d . U P A 1
H95D H 0.615852 0.007608 0.064676 0.044 Uiso 0.173(4) 1 calc GR . P A 1
H95E H 0.519729 0.036992 0.061867 0.044 Uiso 0.173(4) 1 calc GR . P A 1
H95F H 0.593106 0.047995 0.113335 0.044 Uiso 0.173(4) 1 calc GR . P A 1
C96A C 0.6165(9) 0.0818(5) -0.0019(5) 0.029(3) Uani 0.173(4) 1 d . U P A 1
H96D H 0.552551 0.069324 -0.012320 0.044 Uiso 0.173(4) 1 calc GR . P A 1
H96E H 0.656709 0.052235 -0.011645 0.044 Uiso 0.173(4) 1 calc GR . P A 1
H96F H 0.628466 0.113245 -0.019027 0.044 Uiso 0.173(4) 1 calc GR . P A 1
C94A C 0.7291(11) 0.0983(7) 0.0792(6) 0.021(3) Uani 0.173(4) 1 d . U P A 1
H94D H 0.767272 0.122762 0.064499 0.031 Uiso 0.173(4) 1 calc GR . P A 1
H94E H 0.752975 0.061398 0.075258 0.031 Uiso 0.173(4) 1 calc GR . P A 1
H94F H 0.730099 0.111441 0.115871 0.031 Uiso 0.173(4) 1 calc GR . P A 1
H5A H 0.5306(13) 0.5933(8) 0.3555(8) 0.017(5) Uiso 1 1 d . . . . .
H5B H 0.6152(15) 0.5821(9) 0.3962(8) 0.026(6) Uiso 1 1 d . . . . .
H94A H 0.7542(19) 0.0581(11) 0.0769(12) 0.028(7) Uiso 0.827(4) 1 d . . P A 2
H5C H 0.5740(17) 0.6426(11) 0.4026(10) 0.048(7) Uiso 1 1 d . . . . .
H94B H 0.6829(17) 0.0671(11) 0.1176(10) 0.022(7) Uiso 0.827(4) 1 d . . P A 2
H94C H 0.7546(18) 0.1155(12) 0.1099(11) 0.026(7) Uiso 0.827(4) 1 d . . P A 2

loop_
_atom_site_aniso_label
_atom_site_aniso_U_11
_atom_site_aniso_U_22
_atom_site_aniso_U_33
_atom_site_aniso_U_23
_atom_site_aniso_U_13
_atom_site_aniso_U_12
Mn2 0.02188(16) 0.02171(16) 0.02243(16) -0.00004(12) 0.00370(12) -0.00427(12)
Mn1 0.03231(18) 0.02039(16) 0.02525(17) 0.00412(13) -0.00006(14) -0.00323(13)
F25 0.0242(6) 0.0286(6) 0.0395(7) 0.0108(5) 0.0036(5) 0.0023(5)
F21 0.0307(7) 0.0257(6) 0.0390(7) 0.0053(5) 0.0061(6) 0.0064(5)
F26 0.0307(7) 0.0239(6) 0.0398(7) 0.0020(5) 0.0059(6) -0.0034(5)
F9 0.0383(7) 0.0284(7) 0.0330(7) -0.0064(5) 0.0045(6) -0.0005(5)
F16 0.0411(7) 0.0261(6) 0.0294(7) -0.0020(5) 0.0054(6) -0.0056(5)
F5 0.0332(7) 0.0252(6) 0.0420(7) 0.0046(6) 0.0125(6) 0.0035(5)
F6 0.0294(7) 0.0301(7) 0.0439(8) -0.0092(6) 0.0066(6) 0.0032(5)
F10 0.0263(6) 0.0269(6) 0.0352(7) -0.0015(5) 0.0078(5) 0.0005(5)
F11 0.0445(8) 0.0317(7) 0.0306(7) 0.0028(6) -0.0074(6) 0.0001(6)
F15 0.0374(7) 0.0315(7) 0.0296(7) 0.0030(5) -0.0039(6) -0.0030(5)
F17 0.0581(9) 0.0212(6) 0.0475(8) -0.0009(6) 0.0043(7) -0.0061(6)
F1 0.0485(8) 0.0248(6) 0.0425(8) 0.0020(6) 0.0197(6) 0.0039(6)
F14 0.0547(9) 0.0318(7) 0.0342(7) -0.0075(6) 0.0052(6) -0.0107(6)
F20 0.0577(9) 0.0312(7) 0.0316(7) -0.0004(6) 0.0149(6) 0.0002(6)
O7 0.0212(7) 0.0189(7) 0.0238(7) 0.0004(6) 0.0040(6) -0.0024(5)
F4 0.0364(7) 0.0329(7) 0.0583(9) 0.0202(6) 0.0101(6) 0.0038(6)
O3 0.0258(7) 0.0209(7) 0.0277(8) 0.0028(6) 0.0014(6) 0.0008(6)
F30 0.0460(8) 0.0361(8) 0.0475(8) 0.0125(6) -0.0073(7) 0.0073(6)
O8 0.0207(7) 0.0204(7) 0.0276(8) 0.0007(6) 0.0013(6) 0.0002(6)
F12 0.0566(9) 0.0354(8) 0.0489(9) 0.0127(6) -0.0025(7) 0.0111(7)
F27 0.0340(7) 0.0361(8) 0.0657(10) -0.0164(7) 0.0110(7) -0.0135(6)
F24 0.0499(8) 0.0377(7) 0.0318(7) 0.0113(6) 0.0056(6) -0.0036(6)
F8 0.0326(7) 0.0424(8) 0.0502(9) -0.0139(7) -0.0019(6) -0.0083(6)
F13 0.0692(10) 0.0222(7) 0.0511(9) 0.0010(6) 0.0126(7) 0.0040(6)
F18 0.0547(9) 0.0318(7) 0.0611(9) 0.0195(7) 0.0132(7) -0.0044(6)
O4 0.0234(7) 0.0244(7) 0.0268(8) 0.0022(6) 0.0032(6) 0.0000(6)
F22 0.0479(8) 0.0344(7) 0.0621(10) 0.0041(7) 0.0299(7) 0.0110(6)
F7 0.0239(7) 0.0432(8) 0.0632(9) -0.0110(7) 0.0023(6) -0.0003(6)
F3 0.0531(9) 0.0487(8) 0.0410(8) 0.0163(7) 0.0133(7) -0.0106(7)
F23 0.0692(10) 0.0437(8) 0.0443(8) 0.0030(7) 0.0329(8) 0.0000(7)
F2 0.0809(11) 0.0391(8) 0.0463(9) -0.0001(7) 0.0373(8) -0.0020(8)
F29 0.0431(8) 0.0752(11) 0.0429(9) 0.0045(8) -0.0140(7) 0.0194(8)
F19 0.0709(10) 0.0473(9) 0.0434(9) 0.0159(7) 0.0261(8) 0.0005(7)
F28 0.0288(7) 0.0778(11) 0.0523(9) -0.0272(8) -0.0085(7) -0.0021(7)
O5 0.0461(10) 0.0298(9) 0.0429(10) -0.0092(8) 0.0130(8) -0.0029(7)
N3 0.0228(9) 0.0206(9) 0.0285(9) 0.0008(7) 0.0048(7) -0.0017(7)
O6 0.0303(9) 0.0486(10) 0.0420(10) 0.0040(8) -0.0072(8) 0.0010(7)
N4 0.0241(9) 0.0221(9) 0.0208(9) -0.0018(7) 0.0029(7) -0.0013(7)
N2 0.0248(9) 0.0203(9) 0.0245(9) 0.0043(7) 0.0021(7) 0.0000(7)
O1 0.0513(11) 0.0375(10) 0.0599(12) 0.0166(9) -0.0190(9) 0.0009(8)
N1 0.0355(10) 0.0248(9) 0.0281(10) 0.0079(8) -0.0026(8) -0.0044(8)
O2 0.0852(15) 0.0492(11) 0.0464(12) 0.0020(9) 0.0306(11) -0.0150(10)
C92 0.0219(10) 0.0205(10) 0.0231(10) 0.0042(8) 0.0060(8) -0.0032(8)
C120 0.0202(10) 0.0251(11) 0.0291(11) 0.0036(9) 0.0024(9) -0.0002(8)
C9 0.0267(11) 0.0188(10) 0.0228(11) 0.0005(8) 0.0009(9) -0.0037(8)
C91 0.0202(10) 0.0246(10) 0.0231(11) -0.0023(9) 0.0008(8) -0.0016(8)
C145 0.0221(10) 0.0285(11) 0.0204(10) 0.0049(8) 0.0051(8) 0.0010(8)
C76 0.0287(11) 0.0236(11) 0.0271(11) 0.0055(9) -0.0038(9) -0.0030(9)
C27 0.0288(11) 0.0279(11) 0.0275(11) 0.0043(9) 0.0046(9) -0.0013(9)
C115 0.0178(10) 0.0234(10) 0.0298(11) 0.0061(9) 0.0040(8) -0.0026(8)
C58 0.0210(10) 0.0219(10) 0.0253(11) 0.0027(8) 0.0031(8) -0.0023(8)
C146 0.0218(10) 0.0240(10) 0.0263(11) 0.0054(9) 0.0053(8) 0.0034(8)
C24 0.0379(13) 0.0293(12) 0.0350(13) 0.0087(10) 0.0047(10) 0.0063(10)
C109 0.0238(10) 0.0205(10) 0.0257(11) -0.0012(8) 0.0002(9) -0.0038(8)
C114 0.0228(10) 0.0230(10) 0.0299(12) -0.0007(9) 0.0009(9) -0.0029(8)
C59 0.0212(10) 0.0239(10) 0.0299(11) 0.0066(9) 0.0022(9) -0.0019(8)
C97 0.0224(10) 0.0230(10) 0.0293(11) 0.0033(9) 0.0010(9) 0.0005(8)
C17 0.0308(12) 0.0231(11) 0.0335(12) -0.0023(9) 0.0041(10) 0.0009(9)
C119 0.0242(11) 0.0250(11) 0.0371(13) 0.0028(9) 0.0040(9) -0.0047(9)
C162 0.0364(12) 0.0202(10) 0.0256(11) 0.0023(8) 0.0087(9) 0.0005(9)
C20 0.0341(12) 0.0226(11) 0.0284(12) -0.0012(9) 0.0059(9) 0.0005(9)
C121 0.0198(10) 0.0240(11) 0.0409(13) -0.0007(9) 0.0078(9) -0.0077(8)
C117 0.0258(11) 0.0309(12) 0.0315(12) 0.0032(9) 0.0089(9) 0.0026(9)
C116 0.0222(10) 0.0242(10) 0.0274(11) 0.0049(9) 0.0030(9) 0.0007(8)
C61 0.0301(11) 0.0222(11) 0.0311(12) 0.0018(9) 0.0002(9) -0.0057(9)
C64 0.0250(10) 0.0175(10) 0.0276(11) 0.0018(8) 0.0027(9) 0.0023(8)
C60 0.0270(11) 0.0286(11) 0.0283(12) 0.0061(9) -0.0014(9) -0.0031(9)
C22 0.0250(11) 0.0240(11) 0.0269(11) 0.0023(9) 0.0063(9) -0.0001(8)
C101 0.0311(12) 0.0215(11) 0.0400(13) 0.0023(10) 0.0020(10) -0.0013(9)
C4 0.0268(11) 0.0263(11) 0.0247(11) 0.0091(9) 0.0026(9) 0.0015(9)
C69 0.0302(11) 0.0205(10) 0.0256(11) 0.0006(8) 0.0048(9) 0.0018(8)
C90 0.0222(10) 0.0208(10) 0.0262(11) -0.0011(8) 0.0023(9) -0.0007(8)
C110 0.0291(11) 0.0207(10) 0.0283(11) 0.0014(9) 0.0032(9) -0.0022(9)
C138 0.0247(11) 0.0276(11) 0.0339(12) -0.0005(9) 0.0077(9) 0.0006(9)
C65 0.0267(11) 0.0236(10) 0.0292(12) 0.0026(9) 0.0055(9) 0.0027(9)
C23 0.0313(12) 0.0288(11) 0.0279(12) -0.0006(9) 0.0037(9) -0.0029(9)
C77 0.0306(12) 0.0309(12) 0.0365(13) 0.0097(10) -0.0004(10) 0.0008(10)
C98 0.0345(12) 0.0259(11) 0.0310(12) 0.0021(9) 0.0071(10) 0.0014(9)
C133 0.0238(11) 0.0253(11) 0.0330(12) -0.0001(9) 0.0073(9) -0.0004(9)
C150 0.0282(11) 0.0292(11) 0.0250(11) 0.0016(9) 0.0037(9) 0.0028(9)
C122 0.0258(11) 0.0271(11) 0.0395(13) -0.0067(10) 0.0071(10) -0.0095(9)
C16 0.0262(11) 0.0229(10) 0.0280(11) 0.0036(9) 0.0033(9) -0.0002(8)
C104 0.0209(10) 0.0270(11) 0.0248(11) -0.0011(9) 0.0044(8) 0.0025(8)
C26 0.0366(13) 0.0292(12) 0.0296(12) -0.0040(10) 0.0070(10) -0.0056(10)
C62 0.0267(11) 0.0214(10) 0.0321(12) 0.0069(9) 0.0053(9) -0.0001(8)
C3 0.0340(12) 0.0270(11) 0.0253(11) 0.0084(9) -0.0022(9) 0.0022(10)
C103 0.0216(10) 0.0295(11) 0.0280(11) -0.0030(9) 0.0072(9) 0.0022(9)
C21 0.0239(11) 0.0249(11) 0.0291(11) 0.0046(9) 0.0043(9) 0.0002(9)
C81 0.0361(12) 0.0284(11) 0.0301(12) 0.0064(9) 0.0014(10) -0.0016(10)
C25 0.0469(14) 0.0199(11) 0.0399(14) 0.0027(10) 0.0138(11) 0.0016(10)
C28 0.0365(12) 0.0240(11) 0.0329(12) 0.0057(9) 0.0017(10) -0.0081(9)
C159 0.0430(13) 0.0344(12) 0.0201(11) -0.0056(9) 0.0093(10) -0.0062(10)
C10 0.0208(10) 0.0245(11) 0.0313(12) 0.0019(9) 0.0013(9) -0.0027(8)
C105 0.0297(12) 0.0317(12) 0.0328(12) -0.0009(10) 0.0030(10) 0.0043(9)
C93 0.0238(10) 0.0240(10) 0.0272(11) -0.0043(8) 0.0021(8) -0.0009(8)
C68 0.0388(13) 0.0243(11) 0.0245(11) 0.0035(9) 0.0043(9) 0.0015(9)
C118 0.0226(11) 0.0315(12) 0.0399(13) 0.0081(10) 0.0079(10) -0.0043(9)
C6 0.0256(11) 0.0238(10) 0.0277(11) 0.0051(9) 0.0042(9) 0.0005(8)
C147 0.0333(12) 0.0264(11) 0.0318(12) 0.0064(9) 0.0063(10) -0.0008(9)
C151 0.0374(13) 0.0345(12) 0.0186(11) -0.0044(9) 0.0059(9) -0.0065(10)
C88 0.0331(13) 0.0274(11) 0.0283(12) -0.0011(9) 0.0087(10) -0.0041(9)
C102 0.0241(11) 0.0283(11) 0.0290(12) 0.0036(9) 0.0027(9) 0.0004(9)
C111 0.0317(12) 0.0234(11) 0.0423(14) -0.0045(10) 0.0106(10) 0.0011(9)
C19 0.0283(12) 0.0307(12) 0.0358(13) -0.0029(10) -0.0011(10) -0.0059(9)
C5 0.0248(11) 0.0318(12) 0.0308(13) 0.0089(10) 0.0025(10) 0.0027(10)
C11 0.0340(12) 0.0235(11) 0.0332(12) 0.0018(9) 0.0066(10) -0.0032(9)
C63 0.0214(10) 0.0236(10) 0.0238(11) 0.0043(8) 0.0059(8) -0.0001(8)
C89 0.0254(11) 0.0299(12) 0.0300(12) 0.0021(10) 0.0036(9) -0.0053(9)
C8 0.0283(11) 0.0273(11) 0.0396(13) 0.0062(10) 0.0065(10) 0.0031(9)
C108 0.0254(11) 0.0350(13) 0.0407(14) -0.0130(10) 0.0109(10) -0.0043(10)
C73 0.0232(11) 0.0417(13) 0.0337(12) 0.0111(10) 0.0023(9) -0.0003(10)
C126 0.0233(11) 0.0308(12) 0.0542(15) 0.0033(11) 0.0098(11) -0.0008(9)
C70 0.0304(12) 0.0262(11) 0.0306(12) 0.0076(9) 0.0066(9) 0.0023(9)
C113 0.0366(12) 0.0251(11) 0.0284(12) 0.0035(9) 0.0032(10) -0.0048(9)
C149 0.0393(13) 0.0394(13) 0.0209(11) 0.0019(10) 0.0070(10) 0.0023(10)
C107 0.0194(11) 0.0552(16) 0.0341(13) -0.0173(11) -0.0010(10) 0.0000(11)
C163 0.0410(13) 0.0210(10) 0.0303(12) 0.0014(9) 0.0058(10) -0.0051(9)
C139 0.0337(12) 0.0226(11) 0.0357(13) 0.0017(9) 0.0060(10) 0.0037(9)
C66 0.0244(11) 0.0305(12) 0.0359(13) 0.0039(10) -0.0004(9) 0.0011(9)
C171 0.0349(12) 0.0296(12) 0.0324(12) 0.0057(10) 0.0049(10) -0.0066(10)
C15 0.0228(11) 0.0274(11) 0.0335(12) 0.0015(9) 0.0044(9) -0.0013(9)
C18 0.0213(11) 0.0335(12) 0.0444(14) 0.0005(10) 0.0045(10) -0.0009(9)
C106 0.0287(12) 0.0541(16) 0.0300(13) -0.0019(11) -0.0018(10) 0.0121(11)
C67 0.0339(12) 0.0270(11) 0.0298(12) 0.0030(9) -0.0049(10) 0.0028(9)
C14 0.0259(11) 0.0277(11) 0.0408(13) 0.0094(10) 0.0040(10) -0.0015(9)
C34 0.0308(12) 0.0411(13) 0.0334(13) 0.0111(10) -0.0052(10) -0.0127(10)
C137 0.0311(12) 0.0247(11) 0.0486(15) 0.0015(10) 0.0068(11) 0.0032(9)
C148 0.0402(13) 0.0360(13) 0.0294(12) 0.0098(10) 0.0115(10) 0.0017(10)
C130 0.0421(14) 0.0327(12) 0.0297(12) -0.0062(10) 0.0024(10) -0.0033(10)
C112 0.0438(14) 0.0298(12) 0.0330(13) -0.0020(10) 0.0164(11) -0.0062(10)
C7 0.0277(12) 0.0379(13) 0.0325(12) 0.0070(10) 0.0009(10) 0.0012(10)
C123 0.0297(12) 0.0398(14) 0.0435(14) -0.0113(11) 0.0106(11) -0.0085(11)
C167 0.0400(13) 0.0295(12) 0.0328(13) 0.0032(10) 0.0108(10) 0.0050(10)
C82 0.0422(14) 0.0321(12) 0.0364(13) 0.0115(10) 0.0087(11) 0.0019(10)
C12 0.0413(13) 0.0330(13) 0.0338(13) -0.0023(10) 0.0149(11) -0.0055(10)
C157 0.0568(16) 0.0348(13) 0.0334(13) -0.0066(10) 0.0119(12) -0.0094(12)
C100 0.0336(12) 0.0269(12) 0.0470(15) 0.0158(11) 0.0053(11) -0.0013(10)
C80 0.0506(15) 0.0321(13) 0.0438(15) 0.0167(11) 0.0125(12) 0.0018(11)
C29 0.0409(13) 0.0306(12) 0.0386(13) 0.0100(10) 0.0000(11) -0.0044(10)
C2 0.0482(15) 0.0245(12) 0.0384(14) 0.0024(10) 0.0035(12) -0.0084(10)
C72 0.0324(12) 0.0297(12) 0.0445(14) 0.0079(10) 0.0061(11) -0.0033(10)
C99 0.0380(13) 0.0377(13) 0.0352(13) 0.0115(11) 0.0111(11) 0.0028(10)
C168 0.0340(13) 0.0457(14) 0.0353(13) 0.0068(11) 0.0112(10) 0.0122(11)
C158 0.0448(14) 0.0267(12) 0.0348(13) -0.0027(10) 0.0113(11) -0.0005(10)
C125 0.0273(13) 0.0365(14) 0.075(2) 0.0019(13) 0.0130(13) 0.0058(10)
C33 0.0331(12) 0.0363(13) 0.0290(12) 0.0060(10) 0.0026(10) -0.0052(10)
C79 0.0584(17) 0.0303(13) 0.0537(16) 0.0197(12) 0.0130(13) 0.0090(12)
C134 0.0329(12) 0.0320(12) 0.0401(14) 0.0002(10) 0.0005(10) -0.0012(10)
C136 0.0386(14) 0.0296(13) 0.0521(16) -0.0103(11) -0.0021(12) -0.0026(10)
C152 0.0395(14) 0.0491(15) 0.0234(12) -0.0074(10) 0.0013(10) -0.0074(11)
C39 0.0338(13) 0.0432(14) 0.0465(15) 0.0169(12) -0.0046(11) -0.0070(11)
C32 0.0381(13) 0.0385(14) 0.0449(15) 0.0049(11) 0.0000(11) -0.0128(11)
C1 0.0446(14) 0.0245(11) 0.0328(13) 0.0033(10) -0.0020(11) -0.0073(10)
C78 0.0435(14) 0.0341(13) 0.0493(15) 0.0126(11) 0.0064(12) 0.0115(11)
C13 0.0341(12) 0.0392(13) 0.0330(13) 0.0111(10) 0.0058(10) -0.0106(10)
C75 0.0345(13) 0.0350(13) 0.0478(15) 0.0088(11) 0.0124(11) -0.0005(10)
C74 0.0411(14) 0.0497(15) 0.0391(14) -0.0025(12) 0.0134(11) -0.0121(12)
C127 0.0324(13) 0.0422(14) 0.0590(17) 0.0147(12) 0.0110(12) 0.0112(11)
C156 0.0491(16) 0.0517(16) 0.0358(14) -0.0128(12) 0.0056(12) -0.0223(13)
C153 0.0361(13) 0.0547(16) 0.0344(14) -0.0015(12) -0.0042(11) 0.0014(12)
C124 0.0311(13) 0.0418(15) 0.0629(19) -0.0134(13) 0.0150(13) -0.0016(11)
C94 0.0258(16) 0.0194(18) 0.0264(19) -0.0002(13) 0.0053(13) 0.0003(12)
C142 0.0486(15) 0.0333(13) 0.0455(15) 0.0046(11) -0.0112(12) -0.0021(11)
C85 0.0332(13) 0.0406(14) 0.0548(16) 0.0205(12) 0.0089(12) 0.0089(11)
C140 0.0427(14) 0.0477(15) 0.0454(15) 0.0118(12) 0.0125(12) 0.0012(12)
C71 0.0410(14) 0.0382(13) 0.0389(14) 0.0113(11) 0.0139(11) 0.0050(11)
C135 0.0413(14) 0.0404(14) 0.0440(15) -0.0023(12) -0.0081(12) -0.0001(11)
C173 0.0432(14) 0.0370(13) 0.0391(14) 0.0101(11) -0.0021(11) -0.0096(11)
C40 0.0475(15) 0.0462(15) 0.0516(16) 0.0165(13) 0.0078(13) 0.0082(12)
C84 0.0615(18) 0.0504(16) 0.0411(15) 0.0032(13) 0.0056(13) 0.0073(14)
C83 0.0455(15) 0.0493(16) 0.0560(17) 0.0039(13) 0.0103(13) -0.0007(13)
C166 0.0545(16) 0.0399(14) 0.0440(15) -0.0022(12) 0.0209(13) 0.0089(12)
C30 0.0476(15) 0.0322(13) 0.0588(17) 0.0199(12) 0.0030(13) -0.0064(11)
B2 0.0226(12) 0.0204(11) 0.0284(13) 0.0007(10) 0.0022(10) 0.0025(9)
C161 0.0492(15) 0.0372(13) 0.0380(14) 0.0011(11) 0.0114(12) -0.0004(11)
C164 0.0498(16) 0.0385(14) 0.0377(14) -0.0068(11) 0.0059(12) -0.0087(12)
C46 0.0513(16) 0.0343(13) 0.0491(16) 0.0227(12) -0.0046(13) -0.0077(12)
C31 0.0445(15) 0.0331(13) 0.0652(18) 0.0101(13) 0.0046(13) -0.0139(11)
C172 0.0437(15) 0.0423(14) 0.0511(16) 0.0171(12) 0.0014(12) -0.0125(12)
C132 0.0321(13) 0.0517(16) 0.0505(16) -0.0071(13) 0.0019(12) 0.0024(12)
C35 0.0341(13) 0.0608(17) 0.0392(14) 0.0130(13) -0.0017(11) -0.0167(12)
C141 0.0323(13) 0.0438(14) 0.0459(15) 0.0029(12) 0.0014(11) -0.0030(11)
C055 0.0423(15) 0.072(2) 0.0516(17) 0.0031(15) 0.0013(13) 0.0064(14)
C36 0.0436(16) 0.084(2) 0.0378(15) 0.0267(15) -0.0019(12) -0.0221(16)
C41 0.0553(18) 0.0583(18) 0.075(2) 0.0191(16) 0.0150(16) -0.0037(15)
B1 0.0247(12) 0.0244(12) 0.0265(13) 0.0011(10) 0.0028(10) 0.0013(10)
C155 0.0416(15) 0.0556(17) 0.0381(15) -0.0077(12) 0.0002(12) -0.0099(13)
C143 0.0517(17) 0.0442(16) 0.069(2) 0.0179(14) -0.0021(14) 0.0075(13)
C47 0.0508(17) 0.0532(17) 0.0546(17) 0.0340(14) -0.0006(14) -0.0092(13)
C169 0.0457(16) 0.0648(18) 0.0469(16) 0.0137(14) 0.0117(13) -0.0039(13)
C160 0.0541(16) 0.0448(15) 0.0529(17) 0.0118(13) 0.0223(13) 0.0106(13)
C51 0.0693(19) 0.0444(15) 0.0396(16) 0.0162(12) -0.0110(14) -0.0042(14)
C131 0.0640(18) 0.0532(17) 0.0367(15) -0.0003(12) 0.0037(13) -0.0066(14)
C38 0.0396(14) 0.0546(17) 0.0598(18) 0.0289(14) -0.0045(13) -0.0046(12)
C96 0.0299(14) 0.0308(14) 0.0277(14) 0.0022(11) 0.0073(11) -0.0024(11)
C48 0.0539(18) 0.0545(18) 0.079(2) 0.0419(17) -0.0092(16) -0.0153(14)
C37 0.0392(15) 0.075(2) 0.0604(19) 0.0401(16) -0.0104(14) -0.0111(15)
C165 0.0670(19) 0.0440(15) 0.0371(15) -0.0152(12) 0.0136(14) -0.0037(13)
C55 0.0381(15) 0.083(2) 0.074(2) 0.0362(18) 0.0123(15) 0.0015(15)
C95 0.0271(14) 0.0219(12) 0.0334(16) -0.0011(11) 0.0037(11) -0.0014(10)
C86 0.0393(15) 0.0555(18) 0.094(2) 0.0148(17) 0.0152(16) -0.0024(13)
C87 0.0473(16) 0.0550(17) 0.0673(19) 0.0197(15) 0.0241(14) 0.0143(13)
C154 0.0608(19) 0.076(2) 0.0410(16) 0.0092(15) -0.0010(14) 0.0099(16)
C43 0.0502(17) 0.077(2) 0.0373(15) 0.0085(14) 0.0065(13) -0.0114(15)
C42 0.0577(19) 0.0626(19) 0.066(2) 0.0045(16) 0.0032(16) 0.0043(15)
C52 0.076(2) 0.0550(18) 0.0436(16) 0.0078(14) 0.0060(15) 0.0044(15)
C129 0.065(2) 0.0628(19) 0.0599(19) 0.0185(16) -0.0142(16) -0.0069(16)
C144 0.0610(19) 0.070(2) 0.061(2) 0.0283(16) 0.0085(15) 0.0081(16)
C49 0.069(2) 0.0532(18) 0.063(2) 0.0275(16) -0.0178(17) -0.0120(16)
C128 0.072(2) 0.0569(19) 0.091(3) 0.0334(18) 0.0120(19) 0.0081(16)
C50 0.090(3) 0.0506(18) 0.0525(18) 0.0133(14) -0.0168(18) -0.0017(17)
C45 0.073(2) 0.097(3) 0.063(2) -0.0140(19) 0.0097(18) -0.027(2)
C57 0.104(3) 0.066(2) 0.098(3) 0.032(2) 0.025(2) -0.005(2)
O1S 0.202(4) 0.131(3) 0.129(3) 0.009(2) -0.004(3) 0.039(3)
C44 0.0489(18) 0.103(3) 0.071(2) -0.016(2) 0.0161(16) -0.0156(18)
C170 0.058(2) 0.128(3) 0.147(4) 0.109(3) -0.013(2) -0.017(2)
C56 0.124(3) 0.087(3) 0.126(4) 0.064(3) 0.077(3) 0.033(2)
C1S 0.093(3) 0.093(3) 0.134(4) -0.001(3) 0.022(3) 0.002(3)
C3S 0.084(3) 0.086(3) 0.121(4) 0.002(3) 0.019(3) -0.006(2)
C54 0.154(5) 0.060(2) 0.280(7) 0.058(4) 0.145(5) 0.029(3)
C2S 0.162(5) 0.076(3) 0.175(6) 0.015(3) 0.033(5) -0.005(3)
C4S 0.084(3) 0.111(4) 0.169(5) -0.010(3) 0.025(3) -0.003(3)
C53 0.102(3) 0.166(5) 0.113(4) 0.088(3) -0.003(3) -0.036(3)
C95A 0.026(6) 0.021(4) 0.044(8) 0.005(5) 0.013(5) 0.002(4)
C96A 0.030(6) 0.030(6) 0.026(3) 0.000(4) 0.004(3) -0.001(5)
C94A 0.023(4) 0.024(9) 0.018(7) 0.006(6) 0.008(4) -0.001(4)

loop_
_atom_type_symbol
_atom_type_description
_atom_type_scat_dispersion_real
_atom_type_scat_dispersion_imag
_atom_type_scat_source
C C 0.0033 0.0016 'International Tables Vol C Tables 4.2.6.8 and 6.1.1.4'
H H 0.0000 0.0000 'International Tables Vol C Tables 4.2.6.8 and 6.1.1.4'
B B 0.0013 0.0007 'International Tables Vol C Tables 4.2.6.8 and 6.1.1.4'
F F 0.0171 0.0103 'International Tables Vol C Tables 4.2.6.8 and 6.1.1.4'
Mn Mn 0.3368 0.7283 'International Tables Vol C Tables 4.2.6.8 and 6.1.1.4'
N N 0.0061 0.0033 'International Tables Vol C Tables 4.2.6.8 and 6.1.1.4'
O O 0.0106 0.0060 'International Tables Vol C Tables 4.2.6.8 and 6.1.1.4'

loop_
_geom_angle_atom_site_label_1
_geom_angle_atom_site_label_2
_geom_angle_atom_site_label_3
_geom_angle
O7 Mn2 H94C 86.0(8)
C91 Mn2 O7 90.87(7)
C91 Mn2 H94C 96.1(8)
C90 Mn2 O7 95.40(7)
C90 Mn2 C91 172.76(8)
C90 Mn2 H94C 80.7(8)
C88 Mn2 O7 174.80(8)
C88 Mn2 C91 86.66(9)
C88 Mn2 C90 86.80(9)
C88 Mn2 C89 89.67(10)
C88 Mn2 H94C 89.7(8)
C89 Mn2 O7 95.11(8)
C89 Mn2 C91 94.90(9)
C89 Mn2 C90 88.15(9)
C89 Mn2 H94C 168.9(8)
O3 Mn1 H5A 83.8(6)
C4 Mn1 O3 92.80(7)
C4 Mn1 H5A 83.7(6)
C3 Mn1 O3 96.09(8)
C3 Mn1 C4 170.45(9)
C3 Mn1 H5A 93.8(6)
C2 Mn1 O3 175.78(9)
C2 Mn1 C4 84.41(9)
C2 Mn1 C3 86.51(10)
C2 Mn1 C1 90.50(11)
C2 Mn1 H5A 92.7(6)
C1 Mn1 O3 92.79(9)
C1 Mn1 C4 92.35(9)
C1 Mn1 C3 90.68(9)
C1 Mn1 H5A 174.6(6)
C92 O7 Mn2 125.48(13)
C9 O3 Mn1 126.36(13)
C92 O8 B2 127.35(16)
C9 O4 B1 128.48(16)
C90 N3 C115 172.1(2)
C91 N4 C145 170.67(19)
C4 N2 C58 173.25(19)
C3 N1 C28 176.5(2)
O7 C92 O8 123.64(18)
O7 C92 C93 122.66(17)
O8 C92 C93 113.64(16)
C115 C120 C121 123.96(18)
C119 C120 C115 116.68(19)
C119 C120 C121 119.29(18)
O3 C9 O4 122.85(19)
O3 C9 C6 123.40(19)
O4 C9 C6 113.75(17)
N4 C91 Mn2 172.41(18)
N4 C145 C150 116.78(18)
C146 C145 N4 119.95(18)
C146 C145 C150 123.22(19)
C77 C76 C59 120.78(19)
C81 C76 C59 117.89(19)
C81 C76 C77 121.31(19)
F15 C27 C22 119.10(18)
F15 C27 C26 116.64(18)
C26 C27 C22 124.2(2)
C120 C115 N3 118.52(18)
C116 C115 N3 118.36(17)
C116 C115 C120 123.12(18)
N2 C58 C63 119.13(17)
C59 C58 N2 118.04(17)
C59 C58 C63 122.70(18)
C145 C146 C162 122.95(18)
C147 C146 C145 116.14(19)
C147 C146 C162 120.81(18)
F12 C24 C23 120.7(2)
F12 C24 C25 119.6(2)
C25 C24 C23 119.6(2)
C114 C109 C110 113.32(19)
C114 C109 B2 127.54(18)
C110 C109 B2 118.59(18)
F25 C114 C109 121.12(19)
F25 C114 C113 114.92(18)
C109 C114 C113 123.9(2)
C58 C59 C76 122.07(18)
C60 C59 C76 120.37(18)
C60 C59 C58 117.27(18)
C98 C97 B2 119.18(18)
C102 C97 C98 113.59(19)
C102 C97 B2 127.17(19)
F6 C17 C16 119.05(18)
F6 C17 C18 116.11(19)
C18 C17 C16 124.8(2)
C120 C119 H119 119.2
C118 C119 C120 121.56(19)
C118 C119 H119 119.2
C163 C162 C146 120.65(19)
C163 C162 C167 120.4(2)
C167 C162 C146 118.87(19)
F9 C20 C21 120.24(19)
F9 C20 C19 119.72(18)
C19 C20 C21 120.0(2)
C122 C121 C120 119.95(19)
C126 C121 C120 118.9(2)
C126 C121 C122 120.9(2)
C116 C117 H117 119.4
C118 C117 H117 119.4
C118 C117 C116 121.1(2)
C115 C116 C133 123.55(18)
C117 C116 C115 117.20(18)
C117 C116 C133 119.15(19)
C60 C61 H61 120.0
C60 C61 C62 119.94(19)
C62 C61 H61 120.0
C69 C64 C65 120.38(18)
C69 C64 C63 121.02(18)
C65 C64 C63 118.20(18)
C59 C60 H60 119.3
C61 C60 C59 121.40(19)
C61 C60 H60 119.3
C27 C22 B1 120.01(18)
C23 C22 C27 113.56(18)
C23 C22 B1 126.34(18)
F17 C101 C102 120.5(2)
F17 C101 C100 119.66(19)
C100 C101 C102 119.8(2)
N2 C4 Mn1 169.75(18)
C64 C69 C70 122.82(18)
C68 C69 C64 118.67(19)
C68 C69 C70 118.50(19)
N3 C90 Mn2 169.77(18)
F21 C110 C109 118.82(18)
F21 C110 C111 116.29(19)
C111 C110 C109 124.9(2)
C133 C138 C139 121.98(18)
C137 C138 C133 118.3(2)
C137 C138 C139 119.7(2)
C64 C65 C73 122.63(18)
C66 C65 C64 118.38(19)
C66 C65 C73 118.76(19)
F11 C23 C24 115.18(19)
F11 C23 C22 120.99(18)
C24 C23 C22 123.8(2)
C76 C77 C85 121.20(19)
C78 C77 C76 118.0(2)
C78 C77 C85 120.8(2)
F20 C98 C97 119.29(18)
F20 C98 C99 116.10(19)
C99 C98 C97 124.6(2)
C138 C133 C116 120.72(19)
C138 C133 C134 120.95(19)
C134 C133 C116 118.13(19)
C145 C150 C151 119.57(19)
C149 C150 C145 117.46(19)
C149 C150 C151 122.68(19)
C121 C122 C130 121.7(2)
C123 C122 C121 118.6(2)
C123 C122 C130 119.4(2)
C17 C16 C21 113.39(18)
C17 C16 B1 118.95(19)
C21 C16 B1 127.21(18)
C103 C104 B2 119.10(18)
C105 C104 C103 113.32(18)
C105 C104 B2 127.38(18)
F14 C26 C27 121.1(2)
F14 C26 C25 119.80(19)
C25 C26 C27 119.1(2)
C61 C62 H62 119.2
C61 C62 C63 121.57(19)
C63 C62 H62 119.2
N1 C3 Mn1 170.4(2)
F26 C103 C104 119.85(17)
F26 C103 C108 115.97(19)
C108 C103 C104 124.2(2)
F10 C21 C20 115.37(18)
F10 C21 C16 120.97(18)
C20 C21 C16 123.65(19)
C76 C81 C82 122.98(19)
C80 C81 C76 118.1(2)
C80 C81 C82 118.9(2)
F13 C25 C24 120.0(2)
F13 C25 C26 120.5(2)
C26 C25 C24 119.5(2)
C29 C28 N1 118.36(19)
C33 C28 N1 118.28(19)
C33 C28 C29 123.3(2)
C151 C159 C158 120.46(19)
C157 C159 C151 118.1(2)
C157 C159 C158 121.4(2)
C11 C10 C15 113.24(19)
C11 C10 B1 127.53(18)
C15 C10 B1 119.12(19)
F30 C105 C104 121.05(19)
F30 C105 C106 114.6(2)
C104 C105 C106 124.3(2)
C92 C93 C96 104.42(17)
C92 C93 C95A 100.4(4)
C94 C93 C92 111.8(2)
C94 C93 C96 108.5(2)
C94 C93 C95 110.4(2)
C95 C93 C92 111.88(18)
C95 C93 C96 109.51(19)
C96A C93 C92 115.5(6)
C96A C93 C95A 102.9(7)
C96A C93 C94A 119.2(9)
C94A C93 C92 113.8(7)
C94A C93 C95A 100.8(7)
C69 C68 H68 119.4
C67 C68 C69 121.2(2)
C67 C68 H68 119.4
C119 C118 C117 120.2(2)
C119 C118 H118 119.9
C117 C118 H118 119.9
C9 C6 C8 108.52(16)
C9 C6 C7 109.10(17)
C5 C6 C9 110.71(17)
C5 C6 C8 109.75(18)
C5 C6 C7 110.00(17)
C7 C6 C8 108.72(17)
C146 C147 H147 119.1
C148 C147 C146 121.8(2)
C148 C147 H147 119.1
C159 C151 C150 120.7(2)
C159 C151 C152 122.2(2)
C152 C151 C150 117.1(2)
O6 C88 Mn2 179.8(3)
F16 C102 C97 120.78(18)
F16 C102 C101 115.65(18)
C97 C102 C101 123.6(2)
F22 C111 C110 121.0(2)
F22 C111 C112 119.7(2)
C110 C111 C112 119.3(2)
F8 C19 C20 120.4(2)
F8 C19 C18 120.46(19)
C20 C19 C18 119.08(19)
C6 C5 H5A 112.4(11)
C6 C5 H5B 110.4(12)
C6 C5 H5C 112.4(15)
H5A C5 H5B 103.1(16)
H5A C5 H5C 110.5(18)
H5B C5 H5C 107.6(19)
F1 C11 C10 120.59(19)
F1 C11 C12 115.6(2)
C12 C11 C10 123.8(2)
C58 C63 C64 123.50(17)
C62 C63 C58 116.96(18)
C62 C63 C64 119.16(18)
O5 C89 Mn2 176.4(2)
C6 C8 H8A 109.5
C6 C8 H8B 109.5
C6 C8 H8C 109.5
H8A C8 H8B 109.5
H8A C8 H8C 109.5
H8B C8 H8C 109.5
F27 C108 C103 120.3(2)
F27 C108 C107 120.1(2)
C107 C108 C103 119.5(2)
C65 C73 H73 107.7
C65 C73 C75 113.00(19)
C65 C73 C74 109.31(19)
C75 C73 H73 107.7
C74 C73 H73 107.7
C74 C73 C75 111.20(19)
C121 C126 C125 117.7(2)
C121 C126 C127 121.7(2)
C125 C126 C127 120.6(2)
C69 C70 H70 108.2
C69 C70 C72 110.88(18)
C69 C70 C71 111.98(18)
C72 C70 H70 108.2
C71 C70 H70 108.2
C71 C70 C72 109.33(18)
F24 C113 C114 120.6(2)
F24 C113 C112 119.7(2)
C112 C113 C114 119.8(2)
C150 C149 H149 119.6
C148 C149 C150 120.8(2)
C148 C149 H149 119.6
F28 C107 C108 120.3(2)
F28 C107 C106 120.6(2)
C106 C107 C108 119.0(2)
C162 C163 C171 123.52(19)
C164 C163 C162 118.4(2)
C164 C163 C171 118.1(2)
C138 C139 H139 108.0
C138 C139 C140 112.52(19)
C138 C139 C141 110.31(19)
C140 C139 H139 108.0
C141 C139 H139 108.0
C141 C139 C140 109.92(19)
C65 C66 H66 119.2
C67 C66 C65 121.7(2)
C67 C66 H66 119.2
C163 C171 H171 108.2
C163 C171 C173 113.02(19)
C163 C171 C172 109.67(19)
C173 C171 H171 108.2
C173 C171 C172 109.56(18)
C172 C171 H171 108.2
F5 C15 C10 120.08(19)
F5 C15 C14 115.34(19)
C14 C15 C10 124.6(2)
F7 C18 C17 120.9(2)
F7 C18 C19 120.14(19)
C19 C18 C17 119.0(2)
F29 C106 C105 120.4(2)
F29 C106 C107 120.0(2)
C107 C106 C105 119.6(2)
C68 C67 H67 120.2
C66 C67 C68 119.7(2)
C66 C67 H67 120.2
F4 C14 C15 121.0(2)
F4 C14 C13 119.6(2)
C15 C14 C13 119.4(2)
C39 C34 C33 119.7(2)
C35 C34 C33 119.1(2)
C35 C34 C39 121.2(2)
C138 C137 H137 119.4
C136 C137 C138 121.2(2)
C136 C137 H137 119.4
C147 C148 H148 119.9
C149 C148 C147 120.1(2)
C149 C148 H148 119.9
C122 C130 H130 108.0
C122 C130 C132 108.70(19)
C122 C130 C131 113.9(2)
C132 C130 H130 108.0
C131 C130 H130 108.0
C131 C130 C132 110.0(2)
F23 C112 C111 120.5(2)
F23 C112 C113 120.7(2)
C113 C112 C111 118.8(2)
C6 C7 H7A 109.5
C6 C7 H7B 109.5
C6 C7 H7C 109.5
H7A C7 H7B 109.5
H7A C7 H7C 109.5
H7B C7 H7C 109.5
C122 C123 H123 119.7
C124 C123 C122 120.7(2)
C124 C123 H123 119.7
C162 C167 C168 123.3(2)
C166 C167 C162 118.2(2)
C166 C167 C168 118.3(2)
C81 C82 H82 107.8
C81 C82 C84 109.9(2)
C84 C82 H82 107.8
C83 C82 C81 113.5(2)
C83 C82 H82 107.8
C83 C82 C84 109.9(2)
F2 C12 C11 120.9(2)
F2 C12 C13 119.0(2)
C13 C12 C11 120.0(2)
C159 C157 H157 120.0
C156 C157 C159 120.0(2)
C156 C157 H157 120.0
F18 C100 C101 120.6(2)
F18 C100 C99 119.9(2)
C101 C100 C99 119.5(2)
C81 C80 H80 119.5
C79 C80 C81 121.0(2)
C79 C80 H80 119.5
C28 C29 C46 119.87(19)
C30 C29 C28 117.0(2)
C30 C29 C46 123.1(2)
O2 C2 Mn1 178.5(2)
C70 C72 H72A 109.5
C70 C72 H72B 109.5
C70 C72 H72C 109.5
H72A C72 H72B 109.5
H72A C72 H72C 109.5
H72B C72 H72C 109.5
F19 C99 C98 121.1(2)
F19 C99 C100 120.1(2)
C100 C99 C98 118.8(2)
C167 C168 H168 107.7
C169 C168 C167 114.6(2)
C169 C168 H168 107.7
C169 C168 C170 108.7(2)
C170 C168 C167 110.1(2)
C170 C168 H168 107.7
C159 C158 H158 107.1
C159 C158 C161 114.6(2)
C159 C158 C160 109.9(2)
C161 C158 H158 107.1
C160 C158 H158 107.1
C160 C158 C161 110.6(2)
C126 C125 H125 119.3
C124 C125 C126 121.5(2)
C124 C125 H125 119.3
C28 C33 C34 121.98(19)
C32 C33 C28 117.3(2)
C32 C33 C34 120.7(2)
C80 C79 H79 119.7
C80 C79 C78 120.5(2)
C78 C79 H79 119.7
C133 C134 C142 122.6(2)
C135 C134 C133 118.3(2)
C135 C134 C142 119.1(2)
C137 C136 H136 119.9
C137 C136 C135 120.2(2)
C135 C136 H136 119.9
C151 C152 C153 122.7(2)
C155 C152 C151 117.5(2)
C155 C152 C153 119.7(2)
C34 C39 C40 122.3(2)
C38 C39 C34 118.5(2)
C38 C39 C40 119.1(3)
C33 C32 H32 119.8
C31 C32 C33 120.5(2)
C31 C32 H32 119.8
O1 C1 Mn1 177.1(2)
C77 C78 H78 119.5
C79 C78 C77 121.0(2)
C79 C78 H78 119.5
F3 C13 C14 120.6(2)
F3 C13 C12 120.4(2)
C12 C13 C14 118.9(2)
C73 C75 H75A 109.5
C73 C75 H75B 109.5
C73 C75 H75C 109.5
H75A C75 H75B 109.5
H75A C75 H75C 109.5
H75B C75 H75C 109.5
C73 C74 H74A 109.5
C73 C74 H74B 109.5
C73 C74 H74C 109.5
H74A C74 H74B 109.5
H74A C74 H74C 109.5
H74B C74 H74C 109.5
C126 C127 H127 107.6
C126 C127 C128 114.1(2)
C129 C127 C126 110.2(2)
C129 C127 H127 107.6
C129 C127 C128 109.6(2)
C128 C127 H127 107.6
C157 C156 H156 119.4
C155 C156 C157 121.3(2)
C155 C156 H156 119.4
C152 C153 H153 107.4
C152 C153 C055 114.0(2)
C152 C153 C154 110.4(2)
C055 C153 H153 107.4
C055 C153 C154 110.1(2)
C154 C153 H153 107.4
C123 C124 C125 120.6(2)
C123 C124 H124 119.7
C125 C124 H124 119.7
C93 C94 H94A 111.7(17)
C93 C94 H94B 108.6(15)
C93 C94 H94C 116.1(16)
H94A C94 H94B 110(2)
H94A C94 H94C 99(2)
H94B C94 H94C 111(2)
C134 C142 H142 107.5
C134 C142 C143 111.3(2)
C134 C142 C144 111.4(2)
C143 C142 H142 107.5
C144 C142 H142 107.5
C144 C142 C143 111.2(2)
C77 C85 H85 107.4
C77 C85 C86 110.6(2)
C77 C85 C87 114.3(2)
C86 C85 H85 107.4
C87 C85 H85 107.4
C87 C85 C86 109.5(2)
C139 C140 H14A 109.5
C139 C140 H14B 109.5
C139 C140 H14C 109.5
H14A C140 H14B 109.5
H14A C140 H14C 109.5
H14B C140 H14C 109.5
C70 C71 H71A 109.5
C70 C71 H71B 109.5
C70 C71 H71C 109.5
H71A C71 H71B 109.5
H71A C71 H71C 109.5
H71B C71 H71C 109.5
C134 C135 H135 119.5
C136 C135 C134 121.1(2)
C136 C135 H135 119.5
C171 C173 H17A 109.5
C171 C173 H17B 109.5
C171 C173 H17C 109.5
H17A C173 H17B 109.5
H17A C173 H17C 109.5
H17B C173 H17C 109.5
C39 C40 H40 107.8
C39 C40 C41 112.0(2)
C39 C40 C42 110.6(2)
C41 C40 H40 107.8
C41 C40 C42 110.7(2)
C42 C40 H40 107.8
C82 C84 H84A 109.5
C82 C84 H84B 109.5
C82 C84 H84C 109.5
H84A C84 H84B 109.5
H84A C84 H84C 109.5
H84B C84 H84C 109.5
C82 C83 H83A 109.5
C82 C83 H83B 109.5
C82 C83 H83C 109.5
H83A C83 H83B 109.5
H83A C83 H83C 109.5
H83B C83 H83C 109.5
C167 C166 H166 119.1
C165 C166 C167 121.7(2)
C165 C166 H166 119.1
C29 C30 H30 119.4
C31 C30 C29 121.1(2)
C31 C30 H30 119.4
O8 B2 C109 113.02(17)
O8 B2 C97 107.62(17)
O8 B2 C104 103.17(15)
C109 B2 C104 103.54(16)
C97 B2 C109 116.22(17)
C97 B2 C104 112.52(17)
C158 C161 H16A 109.5
C158 C161 H16B 109.5
C158 C161 H16C 109.5
H16A C161 H16B 109.5
H16A C161 H16C 109.5
H16B C161 H16C 109.5
C163 C164 H164 119.1
C165 C164 C163 121.8(2)
C165 C164 H164 119.1
C47 C46 C29 118.8(3)
C47 C46 C51 122.2(2)
C51 C46 C29 118.9(2)
C32 C31 H31 119.7
C30 C31 C32 120.7(2)
C30 C31 H31 119.7
C171 C172 H17D 109.5
C171 C172 H17E 109.5
C171 C172 H17F 109.5
H17D C172 H17E 109.5
H17D C172 H17F 109.5
H17E C172 H17F 109.5
C130 C132 H13A 109.5
C130 C132 H13B 109.5
C130 C132 H13C 109.5
H13A C132 H13B 109.5
H13A C132 H13C 109.5
H13B C132 H13C 109.5
C34 C35 C43 121.5(2)
C36 C35 C34 117.7(3)
C36 C35 C43 120.8(3)
C139 C141 H14D 109.5
C139 C141 H14E 109.5
C139 C141 H14F 109.5
H14D C141 H14E 109.5
H14D C141 H14F 109.5
H14E C141 H14F 109.5
C153 C055 H05A 109.5
C153 C055 H05B 109.5
C153 C055 H05C 109.5
H05A C055 H05B 109.5
H05A C055 H05C 109.5
H05B C055 H05C 109.5
C35 C36 H36 119.3
C37 C36 C35 121.5(3)
C37 C36 H36 119.3
C40 C41 H41A 109.5
C40 C41 H41B 109.5
C40 C41 H41C 109.5
H41A C41 H41B 109.5
H41A C41 H41C 109.5
H41B C41 H41C 109.5
O4 B1 C22 108.93(16)
O4 B1 C16 113.14(17)
O4 B1 C10 102.06(16)
C22 B1 C16 114.33(17)
C22 B1 C10 113.77(17)
C16 B1 C10 103.96(16)
C152 C155 H155 119.5
C156 C155 C152 120.9(2)
C156 C155 H155 119.5
C142 C143 H14G 109.5
C142 C143 H14H 109.5
C142 C143 H14I 109.5
H14G C143 H14H 109.5
H14G C143 H14I 109.5
H14H C143 H14I 109.5
C46 C47 C48 118.2(3)
C46 C47 C55 122.4(2)
C48 C47 C55 119.4(3)
C168 C169 H16D 109.5
C168 C169 H16E 109.5
C168 C169 H16F 109.5
H16D C169 H16E 109.5
H16D C169 H16F 109.5
H16E C169 H16F 109.5
C158 C160 H16G 109.5
C158 C160 H16H 109.5
C158 C160 H16I 109.5
H16G C160 H16H 109.5
H16G C160 H16I 109.5
H16H C160 H16I 109.5
C46 C51 C52 122.1(2)
C50 C51 C46 116.8(3)
C50 C51 C52 121.0(3)
C130 C131 H13D 109.5
C130 C131 H13E 109.5
C130 C131 H13F 109.5
H13D C131 H13E 109.5
H13D C131 H13F 109.5
H13E C131 H13F 109.5
C39 C38 H38 119.7
C37 C38 C39 120.6(3)
C37 C38 H38 119.7
C93 C96 H96A 109.5
C93 C96 H96B 109.5
C93 C96 H96C 109.5
H96A C96 H96B 109.5
H96A C96 H96C 109.5
H96B C96 H96C 109.5
C47 C48 H48 120.4
C49 C48 C47 119.3(3)
C49 C48 H48 120.4
C36 C37 H37 119.8
C38 C37 C36 120.5(3)
C38 C37 H37 119.8
C166 C165 H165 120.2
C164 C165 C166 119.5(2)
C164 C165 H165 120.2
C47 C55 H55 107.2
C47 C55 C57 114.2(3)
C47 C55 C56 112.1(3)
C57 C55 H55 107.2
C57 C55 C56 108.7(3)
C56 C55 H55 107.2
C93 C95 H95A 109.5
C93 C95 H95B 109.5
C93 C95 H95C 109.5
H95A C95 H95B 109.5
H95A C95 H95C 109.5
H95B C95 H95C 109.5
C85 C86 H86A 109.5
C85 C86 H86B 109.5
C85 C86 H86C 109.5
H86A C86 H86B 109.5
H86A C86 H86C 109.5
H86B C86 H86C 109.5
C85 C87 H87A 109.5
C85 C87 H87B 109.5
C85 C87 H87C 109.5
H87A C87 H87B 109.5
H87A C87 H87C 109.5
H87B C87 H87C 109.5
C153 C154 H15A 109.5
C153 C154 H15B 109.5
C153 C154 H15C 109.5
H15A C154 H15B 109.5
H15A C154 H15C 109.5
H15B C154 H15C 109.5
C35 C43 H43 107.7
C35 C43 C45 112.9(3)
C35 C43 C44 111.0(3)
C45 C43 H43 107.7
C44 C43 H43 107.7
C44 C43 C45 109.7(3)
C40 C42 H42A 109.5
C40 C42 H42B 109.5
C40 C42 H42C 109.5
H42A C42 H42B 109.5
H42A C42 H42C 109.5
H42B C42 H42C 109.5
C51 C52 H52 106.3
C54 C52 C51 111.7(3)
C54 C52 H52 106.3
C53 C52 C51 112.4(3)
C53 C52 H52 106.3
C53 C52 C54 113.2(4)
C127 C129 H12A 109.5
C127 C129 H12B 109.5
C127 C129 H12C 109.5
H12A C129 H12B 109.5
H12A C129 H12C 109.5
H12B C129 H12C 109.5
C142 C144 H14J 109.5
C142 C144 H14K 109.5
C142 C144 H14L 109.5
H14J C144 H14K 109.5
H14J C144 H14L 109.5
H14K C144 H14L 109.5
C48 C49 H49 118.8
C48 C49 C50 122.5(3)
C50 C49 H49 118.8
C127 C128 H12D 109.5
C127 C128 H12E 109.5
C127 C128 H12F 109.5
H12D C128 H12E 109.5
H12D C128 H12F 109.5
H12E C128 H12F 109.5
C51 C50 H50 119.5
C49 C50 C51 121.0(3)
C49 C50 H50 119.5
C43 C45 H45A 109.5
C43 C45 H45B 109.5
C43 C45 H45C 109.5
H45A C45 H45B 109.5
H45A C45 H45C 109.5
H45B C45 H45C 109.5
C55 C57 H57A 109.5
C55 C57 H57B 109.5
C55 C57 H57C 109.5
H57A C57 H57B 109.5
H57A C57 H57C 109.5
H57B C57 H57C 109.5
C1S O1S C3S 102.5(4)
C43 C44 H44A 109.5
C43 C44 H44B 109.5
C43 C44 H44C 109.5
H44A C44 H44B 109.5
H44A C44 H44C 109.5
H44B C44 H44C 109.5
C168 C170 H17G 109.5
C168 C170 H17H 109.5
C168 C170 H17I 109.5
H17G C170 H17H 109.5
H17G C170 H17I 109.5
H17H C170 H17I 109.5
C55 C56 H56A 109.5
C55 C56 H56B 109.5
C55 C56 H56C 109.5
H56A C56 H56B 109.5
H56A C56 H56C 109.5
H56B C56 H56C 109.5
O1S C1S H1SA 111.3
O1S C1S H1SB 111.3
H1SA C1S H1SB 109.2
C2S C1S O1S 102.2(4)
C2S C1S H1SA 111.3
C2S C1S H1SB 111.3
O1S C3S H3SA 110.0
O1S C3S H3SB 110.0
H3SA C3S H3SB 108.4
C4S C3S O1S 108.6(4)
C4S C3S H3SA 110.0
C4S C3S H3SB 110.0
C52 C54 H54A 109.5
C52 C54 H54B 109.5
C52 C54 H54C 109.5
H54A C54 H54B 109.5
H54A C54 H54C 109.5
H54B C54 H54C 109.5
C1S C2S H2SA 109.5
C1S C2S H2SB 109.5
C1S C2S H2SC 109.5
H2SA C2S H2SB 109.5
H2SA C2S H2SC 109.5
H2SB C2S H2SC 109.5
C3S C4S H4SA 109.5
C3S C4S H4SB 109.5
C3S C4S H4SC 109.5
H4SA C4S H4SB 109.5
H4SA C4S H4SC 109.5
H4SB C4S H4SC 109.5
C52 C53 H53A 109.5
C52 C53 H53B 109.5
C52 C53 H53C 109.5
H53A C53 H53B 109.5
H53A C53 H53C 109.5
H53B C53 H53C 109.5
C93 C95A H95D 109.5
C93 C95A H95E 109.5
C93 C95A H95F 109.5
H95D C95A H95E 109.5
H95D C95A H95F 109.5
H95E C95A H95F 109.5
C93 C96A H96D 109.5
C93 C96A H96E 109.5
C93 C96A H96F 109.5
H96D C96A H96E 109.5
H96D C96A H96F 109.5
H96E C96A H96F 109.5
C93 C94A H94D 109.5
C93 C94A H94E 109.5
C93 C94A H94F 109.5
H94D C94A H94E 109.5
H94D C94A H94F 109.5
H94E C94A H94F 109.5

loop_
_geom_bond_atom_site_label_1
_geom_bond_atom_site_label_2
_geom_bond_distance
Mn2 O7 2.0462(13)
Mn2 C91 1.944(2)
Mn2 C90 1.927(2)
Mn2 C88 1.798(2)
Mn2 C89 1.800(2)
Mn2 H94C 1.89(3)
Mn1 O3 2.0374(15)
Mn1 C4 1.947(2)
Mn1 C3 1.926(2)
Mn1 C2 1.785(3)
Mn1 C1 1.800(2)
Mn1 H5A 1.94(2)
F25 C114 1.355(2)
F21 C110 1.356(2)
F26 C103 1.348(2)
F9 C20 1.350(2)
F16 C102 1.353(2)
F5 C15 1.358(2)
F6 C17 1.359(2)
F10 C21 1.351(2)
F11 C23 1.355(2)
F15 C27 1.354(2)
F17 C101 1.346(2)
F1 C11 1.350(2)
F14 C26 1.347(2)
F20 C98 1.355(2)
O7 C92 1.241(2)
F4 C14 1.349(2)
O3 C9 1.245(2)
F30 C105 1.350(3)
O8 C92 1.291(2)
O8 B2 1.518(3)
F12 C24 1.348(3)
F27 C108 1.347(3)
F24 C113 1.348(2)
F8 C19 1.346(2)
F13 C25 1.348(2)
F18 C100 1.347(2)
O4 C9 1.286(2)
O4 B1 1.525(3)
F22 C111 1.349(3)
F7 C18 1.346(2)
F3 C13 1.346(3)
F23 C112 1.345(3)
F2 C12 1.349(3)
F29 C106 1.347(3)
F19 C99 1.347(3)
F28 C107 1.346(2)
O5 C89 1.143(3)
N3 C115 1.404(3)
N3 C90 1.163(3)
O6 C88 1.151(3)
N4 C91 1.162(3)
N4 C145 1.403(3)
N2 C58 1.403(3)
N2 C4 1.167(3)
O1 C1 1.141(3)
N1 C3 1.162(3)
N1 C28 1.403(3)
O2 C2 1.153(3)
C92 C93 1.518(3)
C120 C115 1.404(3)
C120 C119 1.394(3)
C120 C121 1.504(3)
C9 C6 1.522(3)
C145 C146 1.397(3)
C145 C150 1.403(3)
C76 C59 1.503(3)
C76 C77 1.408(3)
C76 C81 1.401(3)
C27 C22 1.394(3)
C27 C26 1.376(3)
C115 C116 1.399(3)
C58 C59 1.402(3)
C58 C63 1.409(3)
C146 C162 1.494(3)
C146 C147 1.393(3)
C24 C23 1.378(3)
C24 C25 1.370(3)
C109 C114 1.383(3)
C109 C110 1.387(3)
C109 B2 1.643(3)
C114 C113 1.384(3)
C59 C60 1.389(3)
C97 C98 1.389(3)
C97 C102 1.383(3)
C97 B2 1.636(3)
C17 C16 1.385(3)
C17 C18 1.378(3)
C119 H119 0.9500
C119 C118 1.376(3)
C162 C163 1.407(3)
C162 C167 1.415(3)
C20 C21 1.385(3)
C20 C19 1.365(3)
C121 C122 1.407(3)
C121 C126 1.402(3)
C117 H117 0.9500
C117 C116 1.390(3)
C117 C118 1.384(3)
C116 C133 1.502(3)
C61 H61 0.9500
C61 C60 1.382(3)
C61 C62 1.385(3)
C64 C69 1.406(3)
C64 C65 1.410(3)
C64 C63 1.500(3)
C60 H60 0.9500
C22 C23 1.385(3)
C22 B1 1.636(3)
C101 C102 1.384(3)
C101 C100 1.365(3)
C69 C68 1.397(3)
C69 C70 1.522(3)
C110 C111 1.371(3)
C138 C133 1.407(3)
C138 C139 1.520(3)
C138 C137 1.395(3)
C65 C73 1.517(3)
C65 C66 1.393(3)
C77 C78 1.390(3)
C77 C85 1.518(3)
C98 C99 1.379(3)
C133 C134 1.409(3)
C150 C151 1.496(3)
C150 C149 1.383(3)
C122 C130 1.514(3)
C122 C123 1.397(3)
C16 C21 1.387(3)
C16 B1 1.648(3)
C104 C103 1.394(3)
C104 C105 1.382(3)
C104 B2 1.662(3)
C26 C25 1.369(3)
C62 H62 0.9500
C62 C63 1.387(3)
C103 C108 1.381(3)
C81 C82 1.525(3)
C81 C80 1.398(3)
C28 C29 1.398(3)
C28 C33 1.396(3)
C159 C151 1.395(3)
C159 C157 1.395(3)
C159 C158 1.522(3)
C10 C11 1.386(3)
C10 C15 1.393(3)
C10 B1 1.654(3)
C105 C106 1.384(3)
C93 C94 1.507(4)
C93 C96 1.575(3)
C93 C95 1.509(3)
C93 C95A 1.786(12)
C93 C96A 1.406(12)
C93 C94A 1.486(15)
C68 H68 0.9500
C68 C67 1.378(3)
C118 H118 0.9500
C6 C5 1.517(3)
C6 C8 1.545(3)
C6 C7 1.533(3)
C147 H147 0.9500
C147 C148 1.382(3)
C151 C152 1.410(3)
C111 C112 1.377(3)
C19 C18 1.376(3)
C5 H5A 1.02(2)
C5 H5B 1.00(2)
C5 H5C 1.01(3)
C11 C12 1.380(3)
C8 H8A 0.9800
C8 H8B 0.9800
C8 H8C 0.9800
C108 C107 1.372(3)
C73 H73 1.0000
C73 C75 1.532(3)
C73 C74 1.530(3)
C126 C125 1.403(3)
C126 C127 1.515(4)
C70 H70 1.0000
C70 C72 1.531(3)
C70 C71 1.528(3)
C113 C112 1.371(3)
C149 H149 0.9500
C149 C148 1.381(3)
C107 C106 1.369(4)
C163 C171 1.517(3)
C163 C164 1.392(3)
C139 H139 1.0000
C139 C140 1.527(3)
C139 C141 1.525(3)
C66 H66 0.9500
C66 C67 1.375(3)
C171 H171 1.0000
C171 C173 1.530(3)
C171 C172 1.535(3)
C15 C14 1.371(3)
C67 H67 0.9500
C14 C13 1.373(3)
C34 C33 1.498(3)
C34 C39 1.400(4)
C34 C35 1.400(4)
C137 H137 0.9500
C137 C136 1.376(3)
C148 H148 0.9500
C130 H130 1.0000
C130 C132 1.536(3)
C130 C131 1.528(4)
C7 H7A 0.9800
C7 H7B 0.9800
C7 H7C 0.9800
C123 H123 0.9500
C123 C124 1.369(4)
C167 C168 1.523(3)
C167 C166 1.392(3)
C82 H82 1.0000
C82 C84 1.536(3)
C82 C83 1.518(3)
C12 C13 1.367(3)
C157 H157 0.9500
C157 C156 1.390(4)
C100 C99 1.371(3)
C80 H80 0.9500
C80 C79 1.368(4)
C29 C30 1.388(3)
C29 C46 1.499(3)
C72 H72A 0.9800
C72 H72B 0.9800
C72 H72C 0.9800
C168 H168 1.0000
C168 C169 1.507(3)
C168 C170 1.522(4)
C158 H158 1.0000
C158 C161 1.529(3)
C158 C160 1.527(3)
C125 H125 0.9500
C125 C124 1.369(4)
C33 C32 1.395(3)
C79 H79 0.9500
C79 C78 1.380(4)
C134 C142 1.524(3)
C134 C135 1.395(3)
C136 H136 0.9500
C136 C135 1.380(4)
C152 C153 1.518(4)
C152 C155 1.391(3)
C39 C40 1.513(4)
C39 C38 1.396(3)
C32 H32 0.9500
C32 C31 1.384(3)
C78 H78 0.9500
C75 H75A 0.9800
C75 H75B 0.9800
C75 H75C 0.9800
C74 H74A 0.9800
C74 H74B 0.9800
C74 H74C 0.9800
C127 H127 1.0000
C127 C129 1.512(4)
C127 C128 1.527(4)
C156 H156 0.9500
C156 C155 1.366(4)
C153 H153 1.0000
C153 C055 1.522(4)
C153 C154 1.535(4)
C124 H124 0.9500
C94 H94A 1.01(3)
C94 H94B 0.96(3)
C94 H94C 1.04(3)
C142 H142 1.0000
C142 C143 1.527(4)
C142 C144 1.525(4)
C85 H85 1.0000
C85 C86 1.532(4)
C85 C87 1.522(4)
C140 H14A 0.9800
C140 H14B 0.9800
C140 H14C 0.9800
C71 H71A 0.9800
C71 H71B 0.9800
C71 H71C 0.9800
C135 H135 0.9500
C173 H17A 0.9800
C173 H17B 0.9800
C173 H17C 0.9800
C40 H40 1.0000
C40 C41 1.531(4)
C40 C42 1.541(4)
C84 H84A 0.9800
C84 H84B 0.9800
C84 H84C 0.9800
C83 H83A 0.9800
C83 H83B 0.9800
C83 H83C 0.9800
C166 H166 0.9500
C166 C165 1.376(4)
C30 H30 0.9500
C30 C31 1.381(4)
C161 H16A 0.9800
C161 H16B 0.9800
C161 H16C 0.9800
C164 H164 0.9500
C164 C165 1.374(4)
C46 C47 1.378(4)
C46 C51 1.430(4)
C31 H31 0.9500
C172 H17D 0.9800
C172 H17E 0.9800
C172 H17F 0.9800
C132 H13A 0.9800
C132 H13B 0.9800
C132 H13C 0.9800
C35 C36 1.394(4)
C35 C43 1.509(4)
C141 H14D 0.9800
C141 H14E 0.9800
C141 H14F 0.9800
C055 H05A 0.9800
C055 H05B 0.9800
C055 H05C 0.9800
C36 H36 0.9500
C36 C37 1.371(4)
C41 H41A 0.9800
C41 H41B 0.9800
C41 H41C 0.9800
C155 H155 0.9500
C143 H14G 0.9800
C143 H14H 0.9800
C143 H14I 0.9800
C47 C48 1.430(4)
C47 C55 1.504(4)
C169 H16D 0.9800
C169 H16E 0.9800
C169 H16F 0.9800
C160 H16G 0.9800
C160 H16H 0.9800
C160 H16I 0.9800
C51 C52 1.518(4)
C51 C50 1.393(4)
C131 H13D 0.9800
C131 H13E 0.9800
C131 H13F 0.9800
C38 H38 0.9500
C38 C37 1.365(4)
C96 H96A 0.9800
C96 H96B 0.9800
C96 H96C 0.9800
C48 H48 0.9500
C48 C49 1.357(5)
C37 H37 0.9500
C165 H165 0.9500
C55 H55 1.0000
C55 C57 1.522(5)
C55 C56 1.538(4)
C95 H95A 0.9800
C95 H95B 0.9800
C95 H95C 0.9800
C86 H86A 0.9800
C86 H86B 0.9800
C86 H86C 0.9800
C87 H87A 0.9800
C87 H87B 0.9800
C87 H87C 0.9800
C154 H15A 0.9800
C154 H15B 0.9800
C154 H15C 0.9800
C43 H43 1.0000
C43 C45 1.533(4)
C43 C44 1.530(4)
C42 H42A 0.9800
C42 H42B 0.9800
C42 H42C 0.9800
C52 H52 1.0000
C52 C54 1.488(5)
C52 C53 1.475(5)
C129 H12A 0.9800
C129 H12B 0.9800
C129 H12C 0.9800
C144 H14J 0.9800
C144 H14K 0.9800
C144 H14L 0.9800
C49 H49 0.9500
C49 C50 1.369(5)
C128 H12D 0.9800
C128 H12E 0.9800
C128 H12F 0.9800
C50 H50 0.9500
C45 H45A 0.9800
C45 H45B 0.9800
C45 H45C 0.9800
C57 H57A 0.9800
C57 H57B 0.9800
C57 H57C 0.9800
O1S C1S 1.638(6)
O1S C3S 1.690(6)
C44 H44A 0.9800
C44 H44B 0.9800
C44 H44C 0.9800
C170 H17G 0.9800
C170 H17H 0.9800
C170 H17I 0.9800
C56 H56A 0.9800
C56 H56B 0.9800
C56 H56C 0.9800
C1S H1SA 0.9900
C1S H1SB 0.9900
C1S C2S 1.458(7)
C3S H3SA 0.9900
C3S H3SB 0.9900
C3S C4S 1.472(6)
C54 H54A 0.9800
C54 H54B 0.9800
C54 H54C 0.9800
C2S H2SA 0.9800
C2S H2SB 0.9800
C2S H2SC 0.9800
C4S H4SA 0.9800
C4S H4SB 0.9800
C4S H4SC 0.9800
C53 H53A 0.9800
C53 H53B 0.9800
C53 H53C 0.9800
C95A H95D 0.9800
C95A H95E 0.9800
C95A H95F 0.9800
C96A H96D 0.9800
C96A H96E 0.9800
C96A H96F 0.9800
C94A H94D 0.9800
C94A H94E 0.9800
C94A H94F 0.9800
